data_1575931
loop_
_publ_author_name
'Pandey, Pragati'
'Keener, Megan'
'Rajeshkumar, Thayalan'
'Scopelliti, Rosario'
'Sienkiewicz, Andrzej'
'Zivkovic, Ivica'
'Maron, Laurent'
'Mazzanti, Marinella'

_publ_section_title
;
 Accessing homoleptic neutral and anionic five-coordinate Pr(iv) siloxide
 complexes.
;
_journal_issue 44
_journal_name_full 'Chemical science'
_journal_page_first 21056
_journal_page_last 21067
_journal_paper_doi 10.1039/d5sc05500h
_journal_volume 16
_journal_year 2025
_chemical_formula_moiety 'C90 H75 K2 O5 Pr Si5, 4(C7 H8)'
_chemical_formula_sum 'C118 H107 K2 O5 Pr Si5'
_chemical_formula_weight 1964.59
_space_group_crystal_system monoclinic
_space_group_IT_number 14
_space_group_name_Hall '-P 2yn'
_space_group_name_H-M_alt 'P 1 21/n 1'
_atom_sites_solution_hydrogens geom
_atom_sites_solution_primary dual
_atom_sites_solution_secondary difmap
_audit_creation_date 2025-04-02
_audit_creation_method
;
Olex2 1.5
(compiled 2024.02.16 svn.r378c4104 for OlexSys, GUI svn.r6928)
;
_audit_update_record
;
2025-07-04 deposited with the CCDC.	2025-10-03 downloaded from the CCDC.
;
_cell_angle_alpha 90
_cell_angle_beta 92.3363(16)
_cell_angle_gamma 90
_cell_formula_units_Z 4
_cell_length_a 19.0205(3)
_cell_length_b 23.9582(7)
_cell_length_c 22.3860(4)
_cell_measurement_reflns_used 6975
_cell_measurement_temperature 140.00(10)
_cell_measurement_theta_max 72.3240
_cell_measurement_theta_min 3.4890
_cell_volume 10192.8(4)
_computing_cell_refinement 'CrysAlisPro 1.171.44.101a (Rigaku OD, 2025)'
_computing_data_collection 'CrysAlisPro system (CCD 44.100a 64-bit (release 20-03-2025))'
_computing_data_reduction 'CrysAlisPro 1.171.44.101a (Rigaku OD, 2025)'
_computing_molecular_graphics 'Olex2 1.5 (Dolomanov et al., 2009)'
_computing_publication_material 'Olex2 1.5 (Dolomanov et al., 2009)'
_computing_structure_refinement 'SHELXL 2019/3 (Sheldrick, 2015)'
_computing_structure_solution 'SHELXT 2018/2 (Sheldrick, 2018)'
_diffrn_ambient_environment N~2~
_diffrn_ambient_temperature 140.00(10)
_diffrn_detector 'CCD plate'
_diffrn_detector_area_resol_mean 5.2817
_diffrn_detector_type AtlasS2
_diffrn_measured_fraction_theta_full 0.998
_diffrn_measured_fraction_theta_max 0.974
_diffrn_measurement_details
;
List of Runs (angles in degrees, time in seconds):

  # Type    Start    End  Width  t~exp~   \w     \q     \k     \f   Frames
#--------------------------------------------------------------------------
  1  \w    -67.00 -42.00   1.00   12.50    --  -40.91 118.00 115.00   25
  2  \w   -105.00 -79.00   1.00   12.50    --  -40.91-159.00-123.00   26
  3  \w     32.00  57.00   1.00   12.50    --   40.91-118.00  29.00   25
  4  \w     82.00 107.00   1.00   12.50    --   40.91-159.00-123.00   25
  5  \w     47.00  72.00   1.00   50.00    --  105.15-118.00  29.00   25
  6  \w     93.00 118.00   1.00   50.00    --  105.15 159.00 -91.00   25
  7  \w     89.00 123.00   1.00   50.00    --  105.15-159.00-123.00   34
  8  \w    128.00 167.00   1.00   50.00    --  105.15 118.00 115.00   39
  9  \w   -113.00 -16.00   1.00   12.50    --  -40.91 -38.00 -90.00   97
 10  \w    -64.00  -4.00   1.00   12.50    --  -40.91  38.00-120.00   60
 11  \w      7.00  78.00   1.00   12.50    --   40.91 -99.00 -60.00   71
 12  \w    141.00 167.00   1.00   50.00    --  105.15  77.00 -30.00   26
 13  \w     81.00 109.00   1.00   50.00    --  105.15-111.00  90.00   28
 14  \w    104.00 176.00   1.00   50.00    --  105.15  77.00  30.00   72
 15  \w    103.00 168.00   1.00   50.00    --  105.15  77.00 150.00   65
 16  \w     79.00 130.00   1.00   50.00    --  105.15 -45.00  30.00   51
 17  \w     40.00  96.00   1.00   50.00    --  105.15-111.00  60.00   56
 18  \w     32.00  70.00   1.00   50.00    --  105.15-111.00  90.00   38
 19  \w     91.00 144.00   1.00   50.00    --  105.15 178.00 -30.00   53
 20  \w    107.00 159.00   1.00   50.00    --  105.15  77.00   0.00   52
;
_diffrn_measurement_device 'four-circle diffractometer'
_diffrn_measurement_device_type 'SuperNova, Dual, Cu at home/near, AtlasS2'
_diffrn_measurement_method '\w scans'
_diffrn_orient_matrix_type 'CrysAlisPro convention (1999,Acta A55,543-557)'
_diffrn_orient_matrix_UB_11 0.0546772000
_diffrn_orient_matrix_UB_12 0.0192002000
_diffrn_orient_matrix_UB_13 0.0483762000
_diffrn_orient_matrix_UB_21 -0.0251131000
_diffrn_orient_matrix_UB_22 0.0607418000
_diffrn_orient_matrix_UB_23 -0.0083205000
_diffrn_orient_matrix_UB_31 -0.0544093000
_diffrn_orient_matrix_UB_32 -0.0087216000
_diffrn_orient_matrix_UB_33 0.0482502000
_diffrn_radiation_monochromator mirror
_diffrn_radiation_probe x-ray
_diffrn_radiation_type 'Cu K\a'
_diffrn_radiation_wavelength 1.54184
_diffrn_reflns_av_R_equivalents 0.0856
_diffrn_reflns_av_unetI/netI 0.1189
_diffrn_reflns_Laue_measured_fraction_full 0.998
_diffrn_reflns_Laue_measured_fraction_max 0.974
_diffrn_reflns_limit_h_max 22
_diffrn_reflns_limit_h_min -23
_diffrn_reflns_limit_k_max 27
_diffrn_reflns_limit_k_min -29
_diffrn_reflns_limit_l_max 27
_diffrn_reflns_limit_l_min -24
_diffrn_reflns_number 52870
_diffrn_reflns_point_group_measured_fraction_full 0.998
_diffrn_reflns_point_group_measured_fraction_max 0.974
_diffrn_reflns_theta_full 67.684
_diffrn_reflns_theta_max 72.976
_diffrn_reflns_theta_min 2.968
_diffrn_source 'micro-focus sealed X-ray tube'
_diffrn_source_type 'SuperNova (Cu) X-ray Source'
_exptl_absorpt_coefficient_mu 5.378
_exptl_absorpt_correction_T_max 0.924
_exptl_absorpt_correction_T_min 0.756
_exptl_absorpt_correction_type analytical
_exptl_absorpt_process_details
;
CrysAlisPro 1.171.44.101a (Rigaku Oxford Diffraction, 2025)
Analytical numeric absorption correction using a multifaceted crystal
model based on expressions derived by R.C. Clark & J.S. Reid.
(Clark, R. C. & Reid, J. S. (1995). Acta Cryst. A51, 887-897)
Empirical absorption correction using spherical harmonics,
implemented in SCALE3 ABSPACK scaling algorithm.
;
_exptl_crystal_colour 'clear pale orange'
_exptl_crystal_density_diffrn 1.280
_exptl_crystal_description prism
_exptl_crystal_F_000 4088
_exptl_crystal_size_max 0.138
_exptl_crystal_size_mid 0.082
_exptl_crystal_size_min 0.039
_refine_diff_density_max 0.679
_refine_diff_density_min -0.850
_refine_diff_density_rms 0.087
_refine_ls_extinction_method none
_refine_ls_goodness_of_fit_ref 1.006
_refine_ls_hydrogen_treatment constr
_refine_ls_matrix_type full
_refine_ls_number_parameters 1405
_refine_ls_number_reflns 19833
_refine_ls_number_restraints 1094
_refine_ls_restrained_S_all 0.982
_refine_ls_R_factor_all 0.0997
_refine_ls_R_factor_gt 0.0588
_refine_ls_shift/su_max 0.002
_refine_ls_shift/su_mean 0.000
_refine_ls_structure_factor_coef Fsqd
_refine_ls_weighting_details 'w=1/[\s^2^(Fo^2^)+(0.0456P)^2^] where P=(Fo^2^+2Fc^2^)/3'
_refine_ls_weighting_scheme calc
_refine_ls_wR_factor_gt 0.1196
_refine_ls_wR_factor_ref 0.1401
_reflns_Friedel_coverage 0.000
_reflns_number_gt 13355
_reflns_number_total 19833
_reflns_threshold_expression 'I > 2\s(I)'
_cod_data_source_file d5sc05500h2.cif
_cod_data_source_block pp372b2
_cod_depositor_comments 'Adding full bibliography for 1575928--1575935.cif.'
_cod_database_code 1575931
_shelx_shelxl_version_number 2019/3
_chemical_oxdiff_formula 'C118 H107 O5 Si5 K2 Pr1'
_shelx_space_group_comment
;
The symmetry employed for this shelxl refinement is uniquely defined
by the following loop, which should always be used as a source of
symmetry information in preference to the above space-group names.
They are only intended as comments.
;
_shelx_estimated_absorpt_t_max 0.818
_shelx_estimated_absorpt_t_min 0.524
_diffrn_oxdiff_digest_od_ed
;

;
_olex2_refinement_description
;
1. Fixed Uiso
 At 1.2 times of:
  All C(H) groups
 At 1.5 times of:
  All C(H,H,H) groups
2. Restrained distances
 C129-C125
 2.5 with sigma of 0.02
 C125-C126
 2.5 with sigma of 0.02
 C124-C118 \\sim C117-C111 \\sim C133-C125
 with sigma of 0.02
 Si1-C130 \\sim Si1-C12
 with sigma of 0.02
 Si2-C137 \\sim Si2-C18
 with sigma of 0.02
 Si4-C143 \\sim Si4-C66
 with sigma of 0.02
3. Uiso/Uaniso restraints and constraints
C115 \\sim C111 \\sim C112 \\sim C116 \\sim C117 \\sim C113 \\sim C114 \\sim
C125 \\sim C133 \\sim C129 \\sim C126 \\sim C128 \\sim C198 \\sim C127 \\sim
C119 \\sim C118 \\sim C123 \\sim C124 \\sim C120 \\sim C122 \\sim C121: within
2A with sigma of 0.02 and sigma for terminal atoms of 0.04 within 2A
C143 \\sim C70 \\sim C66 \\sim C145 \\sim C68 \\sim C146 \\sim C71 \\sim C148
\\sim C69 \\sim C144 \\sim C67 \\sim C147: within 2A with sigma of 0.02 and
sigma for terminal atoms of 0.04 within 2A
C12 \\sim C13 \\sim C14 \\sim C15 \\sim C16 \\sim C17 \\sim C130 \\sim C131
\\sim C132 \\sim C134 \\sim C135 \\sim C136: within 2A with sigma of 0.02 and
sigma for terminal atoms of 0.04 within 2A
C18 \\sim C139 \\sim C137 \\sim C20 \\sim C141 \\sim C21 \\sim C138 \\sim C23
\\sim C140 \\sim C19 \\sim C142 \\sim C22: within 2A with sigma of 0.01 and
sigma for terminal atoms of 0.02 within 2A
4. Others
 Sof(C130)=Sof(C131)=Sof(H131)=Sof(C132)=Sof(H132)=Sof(C134)=Sof(H134)=
 Sof(C135)=Sof(H135)=Sof(C136)=Sof(H136)=1-FVAR(1)
 Sof(C12)=Sof(C13)=Sof(H13)=Sof(C14)=Sof(H14)=Sof(C15)=Sof(H15)=Sof(C16)=
 Sof(H16)=Sof(C17)=Sof(H17)=FVAR(1)
 Sof(C137)=Sof(C142)=Sof(H142)=Sof(C141)=Sof(H141)=Sof(C140)=Sof(H140)=
 Sof(C139)=Sof(H139)=Sof(C138)=Sof(H138)=1-FVAR(2)
 Sof(C18)=Sof(C19)=Sof(H19)=Sof(C20)=Sof(H20)=Sof(C21)=Sof(H21)=Sof(C22)=
 Sof(H22)=Sof(C23)=Sof(H23)=FVAR(2)
 Sof(C143)=Sof(C144)=Sof(H144)=Sof(C145)=Sof(H145)=Sof(C146)=Sof(H146)=
 Sof(C147)=Sof(H147)=Sof(C148)=Sof(H148)=1-FVAR(3)
 Sof(C66)=Sof(C67)=Sof(H67)=Sof(C68)=Sof(H68)=Sof(C69)=Sof(H69)=Sof(C70)=
 Sof(H70)=Sof(C71)=Sof(H71)=FVAR(3)
 Fixed Sof: C111(0.5) C112(0.5) H112(0.5) C113(0.5) H113(0.5) C114(0.5)
 H114(0.5) C115(0.5) H115(0.5) C116(0.5) H116(0.5) C117(0.5) H11D(0.5)
 H11E(0.5) H11F(0.5) C118(0.3) C119(0.3) H119(0.3) C120(0.3) H120(0.3)
 C121(0.3) H121(0.3) C122(0.3) H122(0.3) C123(0.3) H123(0.3) C124(0.3)
 H12A(0.3) H12B(0.3) H12C(0.3) C125(0.2) H12D(0.2) H12E(0.2) H12F(0.2)
 C133(0.2) C129(0.2) H129(0.2) C128(0.2) H128(0.2) C127(0.2) H127(0.2)
 C198(0.2) H198(0.2) C126(0.2) H126(0.2)
5.a Aromatic/amide H refined with riding coordinates:
 C1(H1), C2(H2), C3(H3), C4(H4), C5(H5), C7(H7), C8(H8), C9(H9), C10(H10),
 C11(H11), C13(H13), C14(H14), C15(H15), C16(H16), C17(H17), C19(H19), C20(H20),
  C21(H21), C22(H22), C23(H23), C25(H25), C26(H26), C27(H27), C28(H28),
 C29(H29), C31(H31), C32(H32), C33(H33), C34(H34), C35(H35), C37(H37), C38(H38),
  C39(H39), C40(H40), C41(H41), C43(H43), C44(H44), C45(H45), C46(H46),
 C47(H47), C49(H49), C50(H50), C51(H51), C52(H52), C53(H53), C55(H55), C56(H56),
  C57(H57), C58(H58), C59(H59), C61(H61), C62(H62), C63(H63), C64(H64),
 C65(H65), C67(H67), C68(H68), C69(H69), C70(H70), C71(H71), C73(H73), C74(H74),
  C75(H75), C76(H76), C77(H77), C79(H79), C80(H80), C81(H81), C82(H82),
 C83(H83), C85(H85), C86(H86), C87(H87), C88(H88), C89(H89), C91(H91), C92(H92),
  C93(H93), C94(H94), C95(H95), C98(H98), C99(H99), C100(H100), C101(H101),
 C102(H102), C105(H105), C106(H106), C107(H107), C108(H108), C109(H109),
 C112(H112), C113(H113), C114(H114), C115(H115), C116(H116), C119(H119),
 C120(H120), C121(H121), C122(H122), C123(H123), C129(H129), C128(H128),
 C127(H127), C198(H198), C126(H126), C131(H131), C132(H132), C134(H134),
 C135(H135), C136(H136), C142(H142), C141(H141), C140(H140), C139(H139),
 C138(H138), C144(H144), C145(H145), C146(H146), C147(H147), C148(H148)
5.b Fitted hexagon refined as free rotating group:
 C111(C112,C113,C114,C115,C116), C118(C119,C120,C121,C122,C123), C133(C129,
 C128,C127,C198,C126), C130(C131,C132,C134,C135,C136), C137(C142,C141,C140,C139,
 C138), C143(C144,C145,C146,C147,C148)
5.c Idealised Me refined as rotating group:
 C96(H96A,H96B,H96C), C103(H10A,H10B,H10C), C110(H11A,H11B,H11C), C117(H11D,
 H11E,H11F), C124(H12A,H12B,H12C), C125(H12D,H12E,H12F)
;
_olex2_submission_special_instructions 'No special instructions were received'
_oxdiff_exptl_absorpt_empirical_details
;
Empirical correction (ABSPACK) includes:
- Absorption correction using spherical harmonics
- Frame scaling
- Detector area scaling
- B-factor correction
;
_oxdiff_exptl_absorpt_empirical_full_max 2.423
_oxdiff_exptl_absorpt_empirical_full_min 0.532

loop_
_space_group_symop_operation_xyz
'x, y, z'
'-x+1/2, y+1/2, -z+1/2'
'-x, -y, -z'
'x-1/2, -y-1/2, z-1/2'

loop_
_atom_site_label
_atom_site_type_symbol
_atom_site_fract_x
_atom_site_fract_y
_atom_site_fract_z
_atom_site_U_iso_or_equiv
_atom_site_adp_type
_atom_site_occupancy
_atom_site_site_symmetry_order
_atom_site_calc_flag
_atom_site_refinement_flags_posn
_atom_site_refinement_flags_adp
_atom_site_refinement_flags_occupancy
_atom_site_disorder_assembly
_atom_site_disorder_group
Pr1 Pr 0.69323(2) 0.39453(2) 0.77994(2) 0.02368(7) Uani 1 1 d . . . . .
K1 K 0.51731(6) 0.41112(7) 0.83962(5) 0.0473(3) Uani 1 1 d . . . . .
K2 K 0.85538(6) 0.48303(6) 0.76674(5) 0.0450(3) Uani 1 1 d . . . . .
Si1 Si 0.65872(6) 0.51059(7) 0.88135(6) 0.0310(3) Uani 1 1 d D . . . .
Si2 Si 0.86849(7) 0.37593(7) 0.87015(6) 0.0357(3) Uani 1 1 d D . . . .
Si3 Si 0.79229(7) 0.40134(8) 0.63786(6) 0.0385(4) Uani 1 1 d . . . . .
Si4 Si 0.62008(7) 0.26032(7) 0.83528(6) 0.0335(3) Uani 1 1 d D . . . .
Si5 Si 0.52352(6) 0.41385(7) 0.68138(5) 0.0329(3) Uani 1 1 d . . . . .
O1 O 0.64850(19) 0.4505(2) 0.85145(17) 0.0447(10) Uani 1 1 d . . . . .
O2 O 0.80140(16) 0.39666(19) 0.83112(14) 0.0384(9) Uani 1 1 d . . . . .
O3 O 0.75464(19) 0.4166(2) 0.69883(16) 0.0457(10) Uani 1 1 d . . . . .
O4 O 0.6634(2) 0.30936(18) 0.80540(16) 0.0451(10) Uani 1 1 d . . . . .
O5 O 0.58607(18) 0.4055(2) 0.73061(15) 0.0422(10) Uani 1 1 d . . . . .
C0 C 0.5689(3) 0.5436(2) 0.8821(2) 0.0328(11) Uani 1 1 d . . . . .
C1 C 0.5465(3) 0.5875(3) 0.8462(2) 0.0430(14) Uani 1 1 d . . . . .
H1 H 0.579626 0.606770 0.823148 0.052 Uiso 1 1 calc R U . . .
C2 C 0.4760(3) 0.6044(4) 0.8433(3) 0.0598(19) Uani 1 1 d . . . . .
H2 H 0.461919 0.634896 0.818476 0.072 Uiso 1 1 calc R U . . .
C3 C 0.4277(3) 0.5775(3) 0.8753(3) 0.0521(17) Uani 1 1 d . . . . .
H3 H 0.379669 0.588512 0.871973 0.062 Uiso 1 1 calc R U . . .
C4 C 0.4480(3) 0.5338(3) 0.9132(3) 0.0540(17) Uani 1 1 d . . . . .
H4 H 0.414302 0.514643 0.935680 0.065 Uiso 1 1 calc R U . . .
C5 C 0.5186(3) 0.5187(3) 0.9174(3) 0.0491(15) Uani 1 1 d . . . . .
H5 H 0.533197 0.490643 0.945257 0.059 Uiso 1 1 calc R U . . .
C6 C 0.6940(2) 0.5065(2) 0.9606(2) 0.0306(11) Uani 1 1 d . . . . .
C7 C 0.6965(3) 0.5532(3) 0.9976(2) 0.0411(13) Uani 1 1 d . . . . .
H7 H 0.679017 0.587943 0.982974 0.049 Uiso 1 1 calc R U . . .
C8 C 0.7244(3) 0.5491(4) 1.0559(3) 0.0558(19) Uani 1 1 d . . . . .
H8 H 0.726238 0.581101 1.080891 0.067 Uiso 1 1 calc R U . . .
C9 C 0.7493(3) 0.4987(4) 1.0773(3) 0.060(2) Uani 1 1 d . . . . .
H9 H 0.768516 0.496287 1.117006 0.072 Uiso 1 1 calc R U . . .
C10 C 0.7467(3) 0.4516(4) 1.0417(3) 0.0577(19) Uani 1 1 d . . . . .
H10 H 0.763503 0.416808 1.056807 0.069 Uiso 1 1 calc R U . . .
C11 C 0.7192(3) 0.4561(3) 0.9835(2) 0.0442(14) Uani 1 1 d . . . . .
H11 H 0.717508 0.423927 0.958689 0.053 Uiso 1 1 calc R U . . .
C12 C 0.7230(6) 0.5562(6) 0.8400(5) 0.040(3) Uani 0.659(18) 1 d D U P A 1
C13 C 0.7164(7) 0.5674(6) 0.7780(6) 0.053(3) Uani 0.659(18) 1 d . U P A 1
H13 H 0.675368 0.554362 0.756779 0.064 Uiso 0.659(18) 1 calc R U P A 1
C14 C 0.7658(6) 0.5960(6) 0.7462(5) 0.050(3) Uani 0.659(18) 1 d . U P A 1
H14 H 0.758283 0.602870 0.704663 0.060 Uiso 0.659(18) 1 calc R U P A 1
C15 C 0.8259(7) 0.6142(5) 0.7763(6) 0.049(3) Uani 0.659(18) 1 d . U P A 1
H15 H 0.859213 0.635570 0.755541 0.059 Uiso 0.659(18) 1 calc R U P A 1
C16 C 0.8387(6) 0.6021(5) 0.8353(5) 0.043(2) Uani 0.659(18) 1 d . U P A 1
H16 H 0.881584 0.613423 0.855001 0.051 Uiso 0.659(18) 1 calc R U P A 1
C17 C 0.7875(6) 0.5723(6) 0.8672(6) 0.040(2) Uani 0.659(18) 1 d . U P A 1
H17 H 0.797295 0.563151 0.907930 0.047 Uiso 0.659(18) 1 calc R U P A 1
C18 C 0.8537(11) 0.3532(11) 0.9470(6) 0.037(2) Uani 0.444(15) 1 d D U P B 1
C19 C 0.7961(10) 0.3231(10) 0.9604(7) 0.039(2) Uani 0.444(15) 1 d . U P B 1
H19 H 0.759230 0.319386 0.930720 0.046 Uiso 0.444(15) 1 calc R U P B 1
C20 C 0.7881(10) 0.2972(8) 1.0158(7) 0.047(2) Uani 0.444(15) 1 d . U P B 1
H20 H 0.747012 0.276647 1.024376 0.056 Uiso 0.444(15) 1 calc R U P B 1
C21 C 0.8432(10) 0.3033(8) 1.0572(7) 0.045(3) Uani 0.444(15) 1 d . U P B 1
H21 H 0.840338 0.286312 1.095386 0.055 Uiso 0.444(15) 1 calc R U P B 1
C22 C 0.9032(9) 0.3340(8) 1.0442(7) 0.047(3) Uani 0.444(15) 1 d . U P B 1
H22 H 0.940799 0.336647 1.073351 0.056 Uiso 0.444(15) 1 calc R U P B 1
C23 C 0.9091(10) 0.3606(9) 0.9896(8) 0.045(3) Uani 0.444(15) 1 d . U P B 1
H23 H 0.948836 0.382876 0.981372 0.054 Uiso 0.444(15) 1 calc R U P B 1
C24 C 0.9362(3) 0.4334(3) 0.8796(3) 0.0503(15) Uani 1 1 d . . . . .
C25 C 0.9264(4) 0.4782(4) 0.9189(4) 0.072(2) Uani 1 1 d . . . . .
H25 H 0.885039 0.479550 0.941214 0.087 Uiso 1 1 calc R U . . .
C26 C 0.9758(5) 0.5202(4) 0.9257(4) 0.081(3) Uani 1 1 d . . . . .
H26 H 0.968140 0.549683 0.953018 0.097 Uiso 1 1 calc R U . . .
C27 C 1.0352(5) 0.5199(4) 0.8937(5) 0.086(3) Uani 1 1 d . . . . .
H27 H 1.068487 0.549323 0.898589 0.103 Uiso 1 1 calc R U . . .
C28 C 1.0472(4) 0.4768(5) 0.8541(5) 0.091(3) Uani 1 1 d . . . . .
H28 H 1.088693 0.476258 0.831852 0.109 Uiso 1 1 calc R U . . .
C29 C 0.9978(3) 0.4343(4) 0.8472(4) 0.066(2) Uani 1 1 d . . . . .
H29 H 1.005949 0.404982 0.819816 0.079 Uiso 1 1 calc R U . . .
C30 C 0.9139(3) 0.3159(3) 0.8334(2) 0.0368(12) Uani 1 1 d . . . . .
C31 C 0.8916(3) 0.2974(3) 0.7773(2) 0.0452(14) Uani 1 1 d . . . . .
H31 H 0.853552 0.315768 0.756601 0.054 Uiso 1 1 calc R U . . .
C32 C 0.9245(4) 0.2520(4) 0.7504(3) 0.064(2) Uani 1 1 d . . . . .
H32 H 0.908384 0.239219 0.712064 0.076 Uiso 1 1 calc R U . . .
C33 C 0.9802(4) 0.2259(3) 0.7801(3) 0.0576(18) Uani 1 1 d . . . . .
H33 H 1.003042 0.195457 0.761873 0.069 Uiso 1 1 calc R U . . .
C34 C 1.0028(3) 0.2436(3) 0.8358(3) 0.0542(17) Uani 1 1 d . . . . .
H34 H 1.041100 0.225299 0.856111 0.065 Uiso 1 1 calc R U . . .
C35 C 0.9699(3) 0.2883(3) 0.8625(3) 0.0429(14) Uani 1 1 d . . . . .
H35 H 0.985799 0.300168 0.901240 0.051 Uiso 1 1 calc R U . . .
C36 C 0.7413(3) 0.4254(3) 0.5698(2) 0.0398(14) Uani 1 1 d . . . . .
C37 C 0.6992(3) 0.4733(3) 0.5696(3) 0.0475(16) Uani 1 1 d . . . . .
H37 H 0.694007 0.493219 0.605806 0.057 Uiso 1 1 calc R U . . .
C38 C 0.6652(3) 0.4924(4) 0.5179(3) 0.0595(19) Uani 1 1 d . . . . .
H38 H 0.637620 0.525375 0.518858 0.071 Uiso 1 1 calc R U . . .
C39 C 0.6710(3) 0.4636(4) 0.4647(3) 0.0569(19) Uani 1 1 d . . . . .
H39 H 0.648045 0.477098 0.429103 0.068 Uiso 1 1 calc R U . . .
C40 C 0.7101(3) 0.4155(3) 0.4635(3) 0.0542(18) Uani 1 1 d . . . . .
H40 H 0.712900 0.394772 0.427435 0.065 Uiso 1 1 calc R U . . .
C41 C 0.7456(3) 0.3972(3) 0.5155(2) 0.0485(15) Uani 1 1 d . . . . .
H41 H 0.773666 0.364521 0.513969 0.058 Uiso 1 1 calc R U . . .
C42 C 0.8786(3) 0.4397(3) 0.6424(2) 0.0376(13) Uani 1 1 d . . . . .
C43 C 0.8794(3) 0.4969(3) 0.6275(3) 0.0471(15) Uani 1 1 d . . . . .
H43 H 0.838377 0.513618 0.609669 0.057 Uiso 1 1 calc R U . . .
C44 C 0.9393(4) 0.5292(3) 0.6384(3) 0.0555(17) Uani 1 1 d . . . . .
H44 H 0.938380 0.567870 0.629034 0.067 Uiso 1 1 calc R U . . .
C45 C 1.0001(3) 0.5055(3) 0.6627(3) 0.0577(19) Uani 1 1 d . . . . .
H45 H 1.040923 0.527637 0.670232 0.069 Uiso 1 1 calc R U . . .
C46 C 1.0008(3) 0.4496(3) 0.6757(3) 0.0515(16) Uani 1 1 d . . . . .
H46 H 1.042941 0.433004 0.691506 0.062 Uiso 1 1 calc R U . . .
C47 C 0.9410(3) 0.4164(3) 0.6664(2) 0.0464(15) Uani 1 1 d . . . . .
H47 H 0.942664 0.377819 0.676302 0.056 Uiso 1 1 calc R U . . .
C48 C 0.8092(3) 0.3250(3) 0.6279(2) 0.0423(14) Uani 1 1 d . . . . .
C49 C 0.7662(3) 0.2852(3) 0.6545(3) 0.0535(17) Uani 1 1 d . . . . .
H49 H 0.730126 0.297233 0.679670 0.064 Uiso 1 1 calc R U . . .
C50 C 0.7756(4) 0.2295(4) 0.6447(3) 0.068(2) Uani 1 1 d . . . . .
H50 H 0.745332 0.203527 0.662926 0.082 Uiso 1 1 calc R U . . .
C51 C 0.8279(5) 0.2096(3) 0.6091(4) 0.071(2) Uani 1 1 d . . . . .
H51 H 0.833780 0.170728 0.602852 0.085 Uiso 1 1 calc R U . . .
C52 C 0.8716(4) 0.2481(3) 0.5827(3) 0.0614(19) Uani 1 1 d . . . . .
H52 H 0.907679 0.235653 0.557765 0.074 Uiso 1 1 calc R U . . .
C53 C 0.8626(3) 0.3046(3) 0.5926(3) 0.0496(15) Uani 1 1 d . . . . .
H53 H 0.893610 0.330386 0.575003 0.059 Uiso 1 1 calc R U . . .
C54 C 0.6839(3) 0.2104(3) 0.8726(2) 0.0360(12) Uani 1 1 d . . . . .
C55 C 0.7546(3) 0.2142(3) 0.8590(3) 0.0468(15) Uani 1 1 d . . . . .
H55 H 0.768446 0.241674 0.831204 0.056 Uiso 1 1 calc R U . . .
C56 C 0.8048(3) 0.1798(3) 0.8845(3) 0.0590(18) Uani 1 1 d . . . . .
H56 H 0.852688 0.184299 0.875085 0.071 Uiso 1 1 calc R U . . .
C57 C 0.7863(3) 0.1391(3) 0.9231(3) 0.0582(18) Uani 1 1 d . . . . .
H57 H 0.821273 0.115110 0.940388 0.070 Uiso 1 1 calc R U . . .
C58 C 0.7171(4) 0.1327(3) 0.9372(3) 0.0538(16) Uani 1 1 d . . . . .
H58 H 0.704087 0.103868 0.963677 0.065 Uiso 1 1 calc R U . . .
C59 C 0.6657(3) 0.1688(3) 0.9124(2) 0.0458(14) Uani 1 1 d . . . . .
H59 H 0.618102 0.164793 0.922815 0.055 Uiso 1 1 calc R U . . .
C60 C 0.5594(3) 0.2909(3) 0.8921(3) 0.0440(14) Uani 1 1 d . . . . .
C61 C 0.5862(4) 0.3187(4) 0.9407(3) 0.0607(19) Uani 1 1 d . . . . .
H61 H 0.635775 0.318701 0.948003 0.073 Uiso 1 1 calc R U . . .
C62 C 0.5444(5) 0.3475(4) 0.9805(4) 0.086(3) Uani 1 1 d . . . . .
H62 H 0.565832 0.366427 1.013820 0.103 Uiso 1 1 calc R U . . .
C63 C 0.4743(5) 0.3484(4) 0.9718(4) 0.079(3) Uani 1 1 d . . . . .
H63 H 0.445953 0.368513 0.998400 0.095 Uiso 1 1 calc R U . . .
C64 C 0.4438(4) 0.3199(4) 0.9239(4) 0.081(3) Uani 1 1 d . . . . .
H64 H 0.394056 0.319584 0.917915 0.097 Uiso 1 1 calc R U . . .
C65 C 0.4860(4) 0.2915(3) 0.8842(3) 0.062(2) Uani 1 1 d . . . . .
H65 H 0.464438 0.272242 0.851148 0.075 Uiso 1 1 calc R U . . .
C66 C 0.5611(8) 0.2245(6) 0.7794(6) 0.036(3) Uani 0.68(2) 1 d D U P C 1
C67 C 0.5565(9) 0.2391(6) 0.7194(7) 0.041(3) Uani 0.68(2) 1 d . U P C 1
H67 H 0.584044 0.269410 0.706095 0.049 Uiso 0.68(2) 1 calc R U P C 1
C68 C 0.5129(8) 0.2107(7) 0.6780(5) 0.052(3) Uani 0.68(2) 1 d . U P C 1
H68 H 0.512097 0.220800 0.636914 0.062 Uiso 0.68(2) 1 calc R U P C 1
C69 C 0.4713(9) 0.1684(6) 0.6970(5) 0.059(3) Uani 0.68(2) 1 d . U P C 1
H69 H 0.441217 0.149097 0.669081 0.071 Uiso 0.68(2) 1 calc R U P C 1
C70 C 0.4729(7) 0.1534(6) 0.7570(5) 0.055(3) Uani 0.68(2) 1 d . U P C 1
H70 H 0.443365 0.124293 0.770108 0.066 Uiso 0.68(2) 1 calc R U P C 1
C71 C 0.5169(7) 0.1804(6) 0.7970(5) 0.045(3) Uani 0.68(2) 1 d . U P C 1
H71 H 0.517934 0.169359 0.837800 0.054 Uiso 0.68(2) 1 calc R U P C 1
C72 C 0.5254(2) 0.3647(3) 0.6162(2) 0.0319(11) Uani 1 1 d . . . . .
C73 C 0.5898(3) 0.3441(3) 0.5976(2) 0.0415(14) Uani 1 1 d . . . . .
H73 H 0.631948 0.354033 0.619213 0.050 Uiso 1 1 calc R U . . .
C74 C 0.5930(4) 0.3096(3) 0.5484(3) 0.0572(18) Uani 1 1 d . . . . .
H74 H 0.637157 0.295928 0.536469 0.069 Uiso 1 1 calc R U . . .
C75 C 0.5325(4) 0.2952(3) 0.5166(3) 0.0588(19) Uani 1 1 d . . . . .
H75 H 0.534987 0.271277 0.482850 0.071 Uiso 1 1 calc R U . . .
C76 C 0.4685(4) 0.3149(3) 0.5332(2) 0.0534(17) Uani 1 1 d . . . . .
H76 H 0.426906 0.305137 0.510695 0.064 Uiso 1 1 calc R U . . .
C77 C 0.4647(3) 0.3492(3) 0.5829(2) 0.0428(14) Uani 1 1 d . . . . .
H77 H 0.420201 0.362328 0.594518 0.051 Uiso 1 1 calc R U . . .
C78 C 0.5230(2) 0.4870(3) 0.6523(2) 0.0342(12) Uani 1 1 d . . . . .
C79 C 0.5013(3) 0.5021(3) 0.5943(2) 0.0429(14) Uani 1 1 d . . . . .
H79 H 0.485424 0.473658 0.567384 0.051 Uiso 1 1 calc R U . . .
C80 C 0.5019(3) 0.5572(3) 0.5742(3) 0.0467(15) Uani 1 1 d . . . . .
H80 H 0.485344 0.566217 0.534809 0.056 Uiso 1 1 calc R U . . .
C81 C 0.5267(3) 0.5979(3) 0.6121(3) 0.0553(17) Uani 1 1 d . . . . .
H81 H 0.528795 0.635387 0.598586 0.066 Uiso 1 1 calc R U . . .
C82 C 0.5485(5) 0.5849(4) 0.6695(3) 0.082(3) Uani 1 1 d . . . . .
H82 H 0.565123 0.613526 0.695806 0.099 Uiso 1 1 calc R U . . .
C83 C 0.5465(4) 0.5301(4) 0.6892(3) 0.067(2) Uani 1 1 d . . . . .
H83 H 0.561553 0.521943 0.729243 0.080 Uiso 1 1 calc R U . . .
C84 C 0.4370(3) 0.4028(3) 0.7195(2) 0.0407(14) Uani 1 1 d . . . . .
C85 C 0.4138(3) 0.3485(4) 0.7313(2) 0.0528(18) Uani 1 1 d . . . . .
H85 H 0.437071 0.317456 0.714456 0.063 Uiso 1 1 calc R U . . .
C86 C 0.3569(3) 0.3397(4) 0.7674(3) 0.060(2) Uani 1 1 d . . . . .
H86 H 0.340865 0.302776 0.774368 0.072 Uiso 1 1 calc R U . . .
C87 C 0.3238(3) 0.3843(4) 0.7931(3) 0.070(3) Uani 1 1 d . . . . .
H87 H 0.285861 0.377993 0.818614 0.084 Uiso 1 1 calc R U . . .
C88 C 0.3454(4) 0.4382(4) 0.7820(3) 0.068(2) Uani 1 1 d . . . . .
H88 H 0.321891 0.468776 0.799429 0.082 Uiso 1 1 calc R U . . .
C89 C 0.4019(3) 0.4480(4) 0.7452(3) 0.0571(19) Uani 1 1 d . . . . .
H89 H 0.416436 0.485200 0.737485 0.068 Uiso 1 1 calc R U . . .
C90 C 1.1919(4) 0.3478(4) 0.6332(4) 0.075(3) Uani 1 1 d . . . . .
C91 C 1.1596(4) 0.3474(4) 0.6877(4) 0.079(3) Uani 1 1 d . . . . .
H91 H 1.178288 0.369740 0.719581 0.095 Uiso 1 1 calc R U . . .
C92 C 1.1006(4) 0.3148(4) 0.6964(4) 0.078(3) Uani 1 1 d . . . . .
H92 H 1.079561 0.314580 0.734155 0.093 Uiso 1 1 calc R U . . .
C93 C 1.0719(5) 0.2822(5) 0.6495(4) 0.086(3) Uani 1 1 d . . . . .
H93 H 1.030705 0.260778 0.655232 0.103 Uiso 1 1 calc R U . . .
C94 C 1.1019(6) 0.2812(5) 0.5974(4) 0.101(3) Uani 1 1 d . . . . .
H94 H 1.083081 0.258160 0.566109 0.121 Uiso 1 1 calc R U . . .
C95 C 1.1623(5) 0.3144(5) 0.5879(4) 0.093(3) Uani 1 1 d . . . . .
H95 H 1.182819 0.313784 0.549897 0.111 Uiso 1 1 calc R U . . .
C96 C 1.2548(5) 0.3825(6) 0.6230(4) 0.119(5) Uani 1 1 d . . . . .
H96A H 1.270465 0.400434 0.660594 0.179 Uiso 1 1 calc R U . . .
H96B H 1.243004 0.411115 0.593036 0.179 Uiso 1 1 calc R U . . .
H96C H 1.292626 0.358758 0.608758 0.179 Uiso 1 1 calc R U . . .
C97 C 0.6672(4) 0.1777(4) 0.4438(3) 0.075(3) Uani 1 1 d . . . . .
C98 C 0.7179(5) 0.2107(5) 0.4721(4) 0.091(4) Uani 1 1 d . . . . .
H98 H 0.726298 0.208053 0.514085 0.110 Uiso 1 1 calc R U . . .
C99 C 0.7563(5) 0.2476(5) 0.4390(5) 0.096(4) Uani 1 1 d . . . . .
H99 H 0.790678 0.270303 0.459156 0.116 Uiso 1 1 calc R U . . .
C100 C 0.7466(4) 0.2526(4) 0.3786(4) 0.081(3) Uani 1 1 d . . . . .
H100 H 0.773156 0.278563 0.356623 0.098 Uiso 1 1 calc R U . . .
C101 C 0.6966(4) 0.2185(5) 0.3503(4) 0.079(3) Uani 1 1 d . . . . .
H101 H 0.689080 0.220902 0.308210 0.095 Uiso 1 1 calc R U . . .
C102 C 0.6574(4) 0.1810(4) 0.3821(4) 0.076(3) Uani 1 1 d . . . . .
H102 H 0.623934 0.157654 0.361838 0.091 Uiso 1 1 calc R U . . .
C103 C 0.6241(5) 0.1363(5) 0.4779(5) 0.111(4) Uani 1 1 d . . . . .
H10A H 0.652699 0.103231 0.487519 0.167 Uiso 1 1 calc R U . . .
H10B H 0.582573 0.125291 0.453328 0.167 Uiso 1 1 calc R U . . .
H10C H 0.609075 0.153538 0.514996 0.167 Uiso 1 1 calc R U . . .
C104 C 0.9050(3) 0.4422(3) 0.4595(3) 0.0566(19) Uani 1 1 d . . . . .
C105 C 0.9582(3) 0.4315(3) 0.5015(3) 0.0533(17) Uani 1 1 d . . . . .
H105 H 0.971566 0.459839 0.529386 0.064 Uiso 1 1 calc R U . . .
C106 C 0.9925(4) 0.3810(3) 0.5043(3) 0.0550(18) Uani 1 1 d . . . . .
H106 H 1.029982 0.375056 0.532886 0.066 Uiso 1 1 calc R U . . .
C107 C 0.9719(4) 0.3387(3) 0.4649(3) 0.0598(19) Uani 1 1 d . . . . .
H107 H 0.994070 0.303241 0.467212 0.072 Uiso 1 1 calc R U . . .
C108 C 0.9188(4) 0.3488(4) 0.4223(4) 0.071(2) Uani 1 1 d . . . . .
H108 H 0.904962 0.320115 0.394914 0.085 Uiso 1 1 calc R U . . .
C109 C 0.8858(3) 0.4002(4) 0.4190(3) 0.065(2) Uani 1 1 d . . . . .
H109 H 0.849816 0.406791 0.389158 0.079 Uiso 1 1 calc R U . . .
C110 C 0.8686(4) 0.4977(4) 0.4563(4) 0.077(3) Uani 1 1 d . . . . .
H11A H 0.817575 0.492079 0.456530 0.116 Uiso 1 1 calc R U . . .
H11B H 0.880549 0.516854 0.419351 0.116 Uiso 1 1 calc R U . . .
H11C H 0.883888 0.520407 0.490797 0.116 Uiso 1 1 calc R U . . .
C111 C 0.2357(7) 0.5762(7) 0.7481(8) 0.106(4) Uani 0.5 1 d DG U P D 1
C112 C 0.2912(9) 0.5809(7) 0.7099(7) 0.106(4) Uani 0.5 1 d G U P D 1
H112 H 0.298462 0.552872 0.680799 0.127 Uiso 0.5 1 calc R U P D 1
C113 C 0.3362(7) 0.6266(8) 0.7144(7) 0.102(5) Uani 0.5 1 d G U P D 1
H113 H 0.374108 0.629802 0.688250 0.122 Uiso 0.5 1 calc R U P D 1
C114 C 0.3256(8) 0.6676(6) 0.7570(7) 0.103(5) Uani 0.5 1 d G U P D 1
H114 H 0.356320 0.698840 0.760016 0.124 Uiso 0.5 1 calc R U P D 1
C115 C 0.2701(9) 0.6629(7) 0.7952(7) 0.115(5) Uani 0.5 1 d G U P D 1
H115 H 0.262886 0.690948 0.824331 0.138 Uiso 0.5 1 calc R U P D 1
C116 C 0.2252(7) 0.6172(9) 0.7908(7) 0.112(5) Uani 0.5 1 d G U P D 1
H116 H 0.187238 0.614018 0.816880 0.134 Uiso 0.5 1 calc R U P D 1
C117 C 0.1887(12) 0.5269(10) 0.7421(12) 0.127(7) Uani 0.5 1 d D U P D 1
H11D H 0.196507 0.508043 0.704087 0.191 Uiso 0.5 1 calc R U P D 1
H11E H 0.139569 0.539002 0.743056 0.191 Uiso 0.5 1 calc R U P D 1
H11F H 0.199043 0.500999 0.775232 0.191 Uiso 0.5 1 calc R U P D 1
C118 C 0.3065(11) 0.6048(14) 0.7236(12) 0.099(5) Uani 0.3 1 d DG U P E 2
C119 C 0.2768(13) 0.6369(12) 0.7677(13) 0.103(4) Uani 0.3 1 d G U P E 2
H119 H 0.299146 0.670416 0.780930 0.124 Uiso 0.3 1 calc R U P E 2
C120 C 0.2144(14) 0.6201(14) 0.7923(12) 0.112(5) Uani 0.3 1 d G U P E 2
H120 H 0.194045 0.642007 0.822464 0.135 Uiso 0.3 1 calc R U P E 2
C121 C 0.1817(11) 0.5711(14) 0.7729(12) 0.109(5) Uani 0.3 1 d G U P E 2
H121 H 0.138987 0.559522 0.789757 0.130 Uiso 0.3 1 calc R U P E 2
C122 C 0.2114(16) 0.5389(13) 0.7288(15) 0.113(5) Uani 0.3 1 d G U P E 2
H122 H 0.189030 0.505445 0.715517 0.136 Uiso 0.3 1 calc R U P E 2
C123 C 0.2738(16) 0.5558(15) 0.7041(14) 0.110(5) Uani 0.3 1 d G U P E 2
H123 H 0.294131 0.533853 0.673982 0.132 Uiso 0.3 1 calc R U P E 2
C124 C 0.3715(12) 0.6122(16) 0.6902(12) 0.085(7) Uani 0.3 1 d D U P E 2
H12A H 0.363050 0.639401 0.658100 0.128 Uiso 0.3 1 calc R U P E 2
H12B H 0.385142 0.576321 0.673044 0.128 Uiso 0.3 1 calc R U P E 2
H12C H 0.409416 0.625600 0.717524 0.128 Uiso 0.3 1 calc R U P E 2
C125 C 0.261(3) 0.7027(18) 0.799(2) 0.115(10) Uani 0.2 1 d D U P F 3
H12D H 0.213397 0.709101 0.812733 0.172 Uiso 0.2 1 calc R U P F 3
H12E H 0.274900 0.733562 0.773645 0.172 Uiso 0.2 1 calc R U P F 3
H12F H 0.293923 0.700588 0.834341 0.172 Uiso 0.2 1 calc R U P F 3
C133 C 0.2633(18) 0.6494(17) 0.7655(18) 0.106(5) Uani 0.2 1 d DG U P F 3
C129 C 0.2083(16) 0.6115(19) 0.7691(17) 0.108(5) Uani 0.2 1 d DG U P F 3
H129 H 0.169439 0.619733 0.792906 0.130 Uiso 0.2 1 calc R U P F 3
C128 C 0.210(2) 0.5614(18) 0.738(2) 0.113(5) Uani 0.2 1 d G U P F 3
H128 H 0.172553 0.535522 0.740129 0.136 Uiso 0.2 1 calc R U P F 3
C127 C 0.267(2) 0.5493(18) 0.703(2) 0.107(5) Uani 0.2 1 d G U P F 3
H127 H 0.268232 0.515141 0.681372 0.129 Uiso 0.2 1 calc R U P F 3
C198 C 0.3220(19) 0.5872(19) 0.6992(19) 0.108(6) Uani 0.2 1 d G U P F 3
H198 H 0.360796 0.578970 0.675392 0.129 Uiso 0.2 1 calc R U P F 3
C126 C 0.3201(17) 0.6373(17) 0.7306(19) 0.103(5) Uani 0.2 1 d DG U P F 3
H126 H 0.357683 0.663182 0.728168 0.123 Uiso 0.2 1 calc R U P F 3
C130 C 0.7185(11) 0.5483(9) 0.8319(7) 0.039(5) Uani 0.341(18) 1 d DG U P A 2
C131 C 0.7011(8) 0.5461(8) 0.7711(7) 0.038(4) Uani 0.341(18) 1 d G U P A 2
H131 H 0.661235 0.525222 0.757051 0.045 Uiso 0.341(18) 1 calc R U P A 2
C132 C 0.7419(9) 0.5743(9) 0.7307(6) 0.050(4) Uani 0.341(18) 1 d G U P A 2
H132 H 0.729947 0.572714 0.689144 0.060 Uiso 0.341(18) 1 calc R U P A 2
C134 C 0.8002(10) 0.6048(7) 0.7512(9) 0.048(4) Uani 0.341(18) 1 d G U P A 2
H134 H 0.828064 0.624050 0.723677 0.058 Uiso 0.341(18) 1 calc R U P A 2
C135 C 0.8176(9) 0.6071(7) 0.8121(9) 0.044(4) Uani 0.341(18) 1 d G U P A 2
H135 H 0.857471 0.627895 0.826116 0.053 Uiso 0.341(18) 1 calc R U P A 2
C136 C 0.7768(11) 0.5788(10) 0.8524(7) 0.042(4) Uani 0.341(18) 1 d G U P A 2
H136 H 0.788760 0.580403 0.894024 0.050 Uiso 0.341(18) 1 calc R U P A 2
C137 C 0.8452(7) 0.3458(7) 0.9472(4) 0.038(2) Uani 0.556(15) 1 d DG U P B 2
C142 C 0.7812(6) 0.3182(7) 0.9506(4) 0.040(2) Uani 0.556(15) 1 d G U P B 2
H142 H 0.748577 0.318533 0.917313 0.048 Uiso 0.556(15) 1 calc R U P B 2
C141 C 0.7650(6) 0.2901(5) 1.0026(5) 0.046(2) Uani 0.556(15) 1 d G U P B 2
H141 H 0.721281 0.271262 1.004854 0.055 Uiso 0.556(15) 1 calc R U P B 2
C140 C 0.8128(7) 0.2897(4) 1.0512(3) 0.047(2) Uani 0.556(15) 1 d G U P B 2
H140 H 0.801719 0.270463 1.086776 0.056 Uiso 0.556(15) 1 calc R U P B 2
C139 C 0.8768(6) 0.3173(5) 1.0479(4) 0.048(3) Uani 0.556(15) 1 d G U P B 2
H139 H 0.909453 0.316935 1.081156 0.058 Uiso 0.556(15) 1 calc R U P B 2
C138 C 0.8930(6) 0.3453(6) 0.9959(5) 0.045(2) Uani 0.556(15) 1 d G U P B 2
H138 H 0.936750 0.364207 0.993615 0.054 Uiso 0.556(15) 1 calc R U P B 2
C143 C 0.5699(16) 0.2185(12) 0.7755(11) 0.041(5) Uani 0.32(2) 1 d DG U P C 2
C144 C 0.5345(14) 0.1690(12) 0.7863(8) 0.047(5) Uani 0.32(2) 1 d G U P C 2
H144 H 0.534329 0.154270 0.825715 0.057 Uiso 0.32(2) 1 calc R U P C 2
C145 C 0.4995(14) 0.1411(9) 0.7396(11) 0.057(5) Uani 0.32(2) 1 d G U P C 2
H145 H 0.475318 0.107209 0.746991 0.069 Uiso 0.32(2) 1 calc R U P C 2
C146 C 0.4998(13) 0.1626(9) 0.6819(9) 0.056(5) Uani 0.32(2) 1 d G U P C 2
H146 H 0.475794 0.143520 0.649972 0.067 Uiso 0.32(2) 1 calc R U P C 2
C147 C 0.5351(12) 0.2122(11) 0.6711(10) 0.044(4) Uani 0.32(2) 1 d G U P C 2
H147 H 0.535282 0.226892 0.631676 0.053 Uiso 0.32(2) 1 calc R U P C 2
C148 C 0.5701(16) 0.2401(11) 0.7178(13) 0.039(5) Uani 0.32(2) 1 d G U P C 2
H148 H 0.594293 0.273954 0.710399 0.047 Uiso 0.32(2) 1 calc R U P C 2

loop_
_atom_site_aniso_label
_atom_site_aniso_U_11
_atom_site_aniso_U_22
_atom_site_aniso_U_33
_atom_site_aniso_U_23
_atom_site_aniso_U_13
_atom_site_aniso_U_12
Pr1 0.02243(10) 0.02607(14) 0.02254(10) -0.00257(12) 0.00077(7) 0.00192(12)
K1 0.0435(6) 0.0582(9) 0.0401(5) 0.0042(6) 0.0018(5) -0.0032(6)
K2 0.0439(6) 0.0406(8) 0.0502(6) -0.0038(6) 0.0009(5) 0.0006(6)
Si1 0.0284(6) 0.0340(9) 0.0307(6) -0.0075(6) 0.0013(5) 0.0029(6)
Si2 0.0321(6) 0.0350(9) 0.0390(6) -0.0066(6) -0.0111(5) 0.0060(6)
Si3 0.0309(6) 0.0533(11) 0.0318(6) -0.0029(7) 0.0089(5) -0.0025(7)
Si4 0.0380(6) 0.0292(8) 0.0332(6) 0.0039(6) 0.0014(5) -0.0033(6)
Si5 0.0263(5) 0.0448(10) 0.0273(5) -0.0035(6) -0.0025(5) -0.0013(6)
O1 0.0378(18) 0.049(3) 0.047(2) -0.020(2) -0.0088(16) 0.0111(19)
O2 0.0298(15) 0.051(3) 0.0337(15) -0.0041(18) -0.0115(13) 0.0049(18)
O3 0.0371(18) 0.061(3) 0.0392(19) -0.006(2) 0.0103(16) -0.001(2)
O4 0.058(2) 0.037(3) 0.0408(18) 0.0046(18) 0.0027(17) -0.019(2)
O5 0.0336(16) 0.059(3) 0.0329(16) 0.0063(18) -0.0115(14) -0.0007(19)
C0 0.035(2) 0.030(3) 0.033(2) -0.009(2) 0.000(2) 0.004(2)
C1 0.042(3) 0.050(4) 0.038(2) 0.009(3) 0.008(2) 0.010(3)
C2 0.048(3) 0.070(5) 0.061(4) 0.019(4) 0.008(3) 0.019(4)
C3 0.035(3) 0.064(5) 0.056(3) 0.002(3) -0.002(3) 0.020(3)
C4 0.035(3) 0.056(5) 0.072(4) -0.001(4) 0.011(3) 0.001(3)
C5 0.045(3) 0.034(4) 0.069(4) 0.008(3) 0.011(3) 0.006(3)
C6 0.0238(19) 0.034(3) 0.034(2) -0.003(2) 0.0022(18) -0.001(2)
C7 0.047(3) 0.040(4) 0.036(2) -0.010(3) 0.005(2) -0.005(3)
C8 0.053(3) 0.077(6) 0.037(3) -0.019(3) 0.003(3) -0.006(4)
C9 0.046(3) 0.098(7) 0.035(3) 0.001(4) 0.001(2) 0.008(4)
C10 0.055(3) 0.075(6) 0.044(3) 0.007(3) -0.002(3) 0.023(4)
C11 0.042(3) 0.047(4) 0.043(3) -0.001(3) 0.001(2) 0.017(3)
C12 0.044(5) 0.043(6) 0.032(4) 0.001(4) 0.009(4) 0.013(5)
C13 0.049(5) 0.054(7) 0.056(5) 0.012(5) 0.000(4) 0.004(5)
C14 0.052(6) 0.050(6) 0.048(5) 0.010(5) 0.002(5) 0.001(5)
C15 0.061(6) 0.040(6) 0.047(6) 0.006(5) 0.020(5) 0.003(5)
C16 0.045(5) 0.034(5) 0.050(5) 0.004(5) 0.013(4) -0.001(4)
C17 0.042(4) 0.038(5) 0.039(4) 0.002(4) 0.006(4) 0.007(4)
C18 0.043(5) 0.029(5) 0.037(4) -0.009(4) -0.011(4) 0.006(4)
C19 0.045(5) 0.037(5) 0.032(4) -0.011(4) -0.018(4) 0.003(5)
C20 0.052(6) 0.046(5) 0.040(4) -0.004(4) -0.021(4) -0.002(5)
C21 0.052(6) 0.043(5) 0.040(4) -0.001(4) -0.016(4) -0.003(5)
C22 0.049(6) 0.041(6) 0.049(4) -0.007(5) -0.015(5) -0.003(5)
C23 0.050(5) 0.037(6) 0.048(4) -0.007(4) -0.013(4) 0.001(5)
C24 0.051(3) 0.034(4) 0.064(4) -0.005(3) -0.017(3) 0.006(3)
C25 0.063(4) 0.056(5) 0.095(5) -0.017(5) -0.026(4) 0.006(4)
C26 0.082(5) 0.051(5) 0.108(6) -0.028(5) -0.026(5) 0.004(5)
C27 0.087(6) 0.046(5) 0.120(7) 0.011(5) -0.037(5) -0.021(5)
C28 0.061(4) 0.087(8) 0.123(8) 0.002(7) -0.007(5) -0.024(5)
C29 0.049(3) 0.059(5) 0.090(5) -0.004(4) -0.007(3) -0.003(4)
C30 0.035(2) 0.034(3) 0.040(2) -0.003(2) -0.003(2) 0.002(2)
C31 0.043(3) 0.052(4) 0.040(3) -0.005(3) -0.006(2) 0.002(3)
C32 0.068(4) 0.079(6) 0.044(3) -0.018(4) 0.003(3) 0.012(4)
C33 0.069(4) 0.050(5) 0.055(3) -0.012(3) 0.014(3) 0.018(4)
C34 0.049(3) 0.059(5) 0.055(3) -0.001(3) 0.001(3) 0.018(3)
C35 0.044(3) 0.040(4) 0.044(3) -0.007(3) -0.004(2) 0.006(3)
C36 0.032(2) 0.053(4) 0.036(2) -0.005(3) 0.010(2) -0.006(3)
C37 0.038(3) 0.058(5) 0.047(3) -0.012(3) 0.002(2) -0.003(3)
C38 0.039(3) 0.069(6) 0.069(4) -0.013(4) -0.008(3) 0.005(3)
C39 0.040(3) 0.083(6) 0.047(3) 0.000(4) -0.002(2) 0.003(3)
C40 0.052(3) 0.072(5) 0.038(3) -0.007(3) 0.000(3) 0.005(4)
C41 0.047(3) 0.053(4) 0.046(3) -0.001(3) 0.003(2) -0.002(3)
C42 0.034(2) 0.040(4) 0.040(3) -0.008(3) 0.009(2) 0.001(2)
C43 0.041(3) 0.048(4) 0.052(3) -0.006(3) 0.001(2) 0.002(3)
C44 0.066(4) 0.044(4) 0.056(3) -0.006(3) 0.004(3) -0.013(4)
C45 0.048(3) 0.065(5) 0.060(4) -0.002(4) 0.005(3) -0.021(4)
C46 0.035(3) 0.058(5) 0.062(4) -0.005(4) 0.005(3) -0.007(3)
C47 0.041(3) 0.056(4) 0.043(3) -0.006(3) 0.010(2) 0.004(3)
C48 0.048(3) 0.041(4) 0.038(3) 0.004(3) 0.003(2) -0.009(3)
C49 0.050(3) 0.059(5) 0.051(3) 0.010(3) -0.004(3) -0.017(3)
C50 0.083(5) 0.056(5) 0.064(4) 0.011(4) -0.014(4) -0.024(5)
C51 0.102(6) 0.029(4) 0.079(5) -0.004(4) -0.038(4) 0.001(4)
C52 0.082(5) 0.046(5) 0.055(3) -0.014(3) -0.006(3) 0.001(4)
C53 0.060(3) 0.043(4) 0.046(3) -0.006(3) 0.007(3) -0.009(3)
C54 0.041(3) 0.032(3) 0.035(2) -0.006(2) -0.001(2) -0.002(2)
C55 0.044(3) 0.041(4) 0.055(3) -0.005(3) 0.001(3) 0.002(3)
C56 0.044(3) 0.051(5) 0.081(4) -0.013(4) -0.010(3) 0.005(3)
C57 0.057(4) 0.049(5) 0.066(4) -0.008(4) -0.026(3) 0.017(3)
C58 0.074(4) 0.040(4) 0.047(3) 0.009(3) -0.003(3) 0.002(4)
C59 0.055(3) 0.043(4) 0.039(3) 0.007(3) -0.001(2) 0.000(3)
C60 0.054(3) 0.031(3) 0.047(3) 0.009(3) 0.010(3) 0.008(3)
C61 0.060(4) 0.067(5) 0.055(3) -0.008(4) 0.001(3) 0.008(4)
C62 0.107(7) 0.089(8) 0.063(4) -0.025(5) 0.022(5) 0.009(6)
C63 0.094(6) 0.070(6) 0.076(5) 0.021(5) 0.042(5) 0.032(5)
C64 0.071(5) 0.078(7) 0.096(6) 0.031(6) 0.034(5) 0.027(5)
C65 0.058(4) 0.057(5) 0.071(4) 0.022(4) 0.001(3) 0.011(4)
C66 0.032(4) 0.032(5) 0.042(4) 0.004(4) -0.003(4) -0.004(4)
C67 0.044(6) 0.034(5) 0.044(4) 0.012(4) -0.006(4) -0.012(4)
C68 0.060(7) 0.057(6) 0.037(4) 0.009(4) -0.010(4) -0.021(6)
C69 0.070(7) 0.058(6) 0.048(5) 0.013(5) -0.018(5) -0.024(6)
C70 0.057(6) 0.058(6) 0.050(5) 0.013(5) -0.008(4) -0.015(5)
C71 0.051(6) 0.046(6) 0.036(4) 0.005(4) -0.004(4) -0.008(5)
C72 0.033(2) 0.036(3) 0.027(2) 0.005(2) 0.0007(19) -0.007(2)
C73 0.036(2) 0.043(4) 0.046(3) -0.004(3) 0.005(2) -0.004(3)
C74 0.064(4) 0.055(5) 0.053(3) -0.011(3) 0.018(3) -0.001(4)
C75 0.095(5) 0.040(4) 0.043(3) -0.008(3) 0.017(3) -0.012(4)
C76 0.073(4) 0.048(4) 0.038(3) 0.003(3) -0.013(3) -0.021(4)
C77 0.042(3) 0.047(4) 0.039(3) 0.000(3) -0.001(2) -0.005(3)
C78 0.030(2) 0.038(3) 0.034(2) -0.004(2) -0.0017(19) 0.003(2)
C79 0.039(3) 0.050(4) 0.039(3) -0.010(3) -0.005(2) 0.003(3)
C80 0.043(3) 0.051(4) 0.045(3) 0.003(3) 0.001(2) 0.004(3)
C81 0.054(3) 0.045(4) 0.066(4) 0.003(3) -0.008(3) -0.011(3)
C82 0.123(7) 0.061(6) 0.061(4) -0.006(4) -0.023(5) -0.028(6)
C83 0.094(5) 0.055(5) 0.050(3) 0.001(4) -0.024(3) -0.015(4)
C84 0.033(2) 0.055(4) 0.034(2) -0.004(3) -0.001(2) -0.002(3)
C85 0.038(3) 0.082(6) 0.039(3) 0.002(3) 0.005(2) -0.001(3)
C86 0.042(3) 0.091(7) 0.047(3) 0.012(4) 0.006(3) -0.018(4)
C87 0.043(3) 0.124(9) 0.044(3) -0.004(4) 0.014(3) -0.007(4)
C88 0.049(3) 0.103(8) 0.054(4) -0.018(4) 0.018(3) 0.008(4)
C89 0.048(3) 0.072(6) 0.052(3) -0.005(4) 0.008(3) 0.004(4)
C90 0.056(4) 0.100(8) 0.068(4) 0.016(5) -0.004(4) 0.022(5)
C91 0.067(4) 0.098(8) 0.072(5) 0.007(5) 0.002(4) 0.012(5)
C92 0.073(5) 0.093(8) 0.068(4) 0.002(5) 0.004(4) 0.009(5)
C93 0.083(5) 0.080(7) 0.094(6) 0.010(6) 0.004(5) 0.006(5)
C94 0.124(8) 0.095(9) 0.084(6) -0.003(6) 0.010(6) 0.007(8)
C95 0.092(6) 0.129(10) 0.058(4) 0.014(6) 0.010(4) 0.029(7)
C96 0.064(5) 0.197(16) 0.096(7) 0.042(8) -0.009(5) 0.002(7)
C97 0.051(3) 0.105(8) 0.068(4) -0.001(5) -0.007(3) 0.041(5)
C98 0.076(5) 0.136(11) 0.060(4) -0.035(6) -0.014(4) 0.051(6)
C99 0.074(5) 0.108(9) 0.106(7) -0.055(7) -0.008(5) 0.018(6)
C100 0.059(4) 0.087(7) 0.097(6) -0.019(6) 0.001(4) 0.012(5)
C101 0.059(4) 0.114(9) 0.063(4) -0.007(5) -0.010(4) 0.016(5)
C102 0.053(4) 0.096(8) 0.077(5) -0.014(5) -0.017(4) 0.005(5)
C103 0.074(5) 0.151(12) 0.109(7) 0.040(8) 0.015(5) 0.041(7)
C104 0.047(3) 0.052(5) 0.072(4) -0.008(4) 0.026(3) -0.008(3)
C105 0.053(3) 0.047(4) 0.062(4) 0.001(3) 0.026(3) -0.006(3)
C106 0.060(4) 0.048(5) 0.059(3) 0.002(3) 0.026(3) -0.003(3)
C107 0.063(4) 0.048(5) 0.070(4) -0.011(4) 0.031(4) -0.001(4)
C108 0.065(4) 0.075(6) 0.075(5) -0.021(5) 0.032(4) -0.013(5)
C109 0.045(3) 0.080(6) 0.073(4) -0.007(5) 0.021(3) -0.002(4)
C110 0.057(4) 0.063(6) 0.113(7) -0.003(5) 0.021(4) 0.010(4)
C111 0.082(7) 0.140(11) 0.094(7) 0.033(7) -0.023(6) 0.009(7)
C112 0.090(8) 0.139(11) 0.088(7) 0.033(8) -0.008(7) 0.016(7)
C113 0.085(8) 0.131(11) 0.087(8) 0.029(8) -0.021(7) 0.010(8)
C114 0.088(8) 0.128(12) 0.093(8) 0.027(8) -0.025(7) 0.013(8)
C115 0.101(8) 0.142(12) 0.100(8) 0.031(9) -0.024(7) 0.024(8)
C116 0.090(8) 0.146(11) 0.098(8) 0.032(8) -0.011(7) 0.027(8)
C117 0.099(12) 0.141(16) 0.139(13) 0.047(13) -0.028(11) -0.010(13)
C118 0.080(8) 0.134(11) 0.081(7) 0.026(8) -0.013(7) 0.018(8)
C119 0.089(7) 0.135(11) 0.084(7) 0.030(8) -0.013(7) 0.020(7)
C120 0.092(8) 0.147(11) 0.097(8) 0.030(9) -0.013(8) 0.019(8)
C121 0.088(9) 0.143(12) 0.094(9) 0.029(10) -0.007(9) 0.023(9)
C122 0.096(9) 0.142(12) 0.100(9) 0.032(9) -0.017(8) 0.019(9)
C123 0.093(9) 0.141(12) 0.093(8) 0.032(9) -0.017(8) 0.014(9)
C124 0.066(12) 0.116(18) 0.074(12) -0.002(14) 0.005(11) 0.008(13)
C125 0.114(19) 0.12(2) 0.105(18) 0.023(19) -0.017(18) 0.019(19)
C133 0.088(8) 0.138(11) 0.089(8) 0.029(8) -0.016(7) 0.018(8)
C129 0.089(8) 0.142(11) 0.093(9) 0.028(9) -0.015(8) 0.018(8)
C128 0.095(9) 0.144(12) 0.099(8) 0.033(9) -0.018(8) 0.018(8)
C127 0.089(9) 0.139(12) 0.092(9) 0.033(9) -0.017(8) 0.013(9)
C198 0.089(10) 0.139(13) 0.093(9) 0.030(10) -0.020(9) 0.016(10)
C126 0.085(8) 0.136(12) 0.087(9) 0.030(9) -0.014(8) 0.017(9)
C130 0.045(8) 0.032(8) 0.042(8) 0.007(7) 0.013(7) 0.013(7)
C131 0.039(7) 0.036(9) 0.040(7) 0.012(7) 0.015(6) 0.019(7)
C132 0.055(9) 0.049(10) 0.046(8) 0.011(8) 0.008(7) 0.006(8)
C134 0.051(8) 0.044(8) 0.052(8) 0.007(7) 0.016(7) 0.007(8)
C135 0.051(7) 0.035(7) 0.048(8) 0.005(7) 0.020(7) 0.004(7)
C136 0.051(8) 0.033(8) 0.042(8) 0.004(7) 0.017(7) 0.009(7)
C137 0.045(5) 0.029(5) 0.039(3) -0.013(4) -0.012(3) 0.007(4)
C142 0.044(5) 0.039(5) 0.036(4) -0.009(4) -0.016(4) 0.001(4)
C141 0.052(5) 0.045(5) 0.038(4) 0.002(4) -0.020(4) -0.005(5)
C140 0.052(6) 0.044(5) 0.042(4) 0.000(4) -0.022(4) 0.001(5)
C139 0.051(6) 0.044(5) 0.048(4) -0.009(4) -0.021(4) -0.003(5)
C138 0.048(5) 0.038(5) 0.047(4) -0.010(4) -0.016(4) -0.002(4)
C143 0.038(9) 0.039(9) 0.043(8) 0.013(7) -0.009(8) -0.004(8)
C144 0.045(9) 0.046(9) 0.050(8) 0.015(8) -0.018(7) -0.012(8)
C145 0.060(9) 0.047(9) 0.063(9) 0.007(8) -0.021(8) -0.022(8)
C146 0.049(9) 0.058(8) 0.060(8) 0.008(8) -0.022(7) -0.016(9)
C147 0.037(9) 0.039(8) 0.054(8) 0.013(7) -0.017(7) -0.010(8)
C148 0.037(9) 0.041(8) 0.038(7) 0.003(7) -0.009(7) -0.006(7)

loop_
_atom_type_symbol
_atom_type_description
_atom_type_scat_dispersion_real
_atom_type_scat_dispersion_imag
_atom_type_scat_source
C C 0.0181 0.0091 'International Tables Vol C Tables 4.2.6.8 and 6.1.1.4'
H H 0.0000 0.0000 'International Tables Vol C Tables 4.2.6.8 and 6.1.1.4'
K K 0.3868 1.0657 'International Tables Vol C Tables 4.2.6.8 and 6.1.1.4'
O O 0.0492 0.0322 'International Tables Vol C Tables 4.2.6.8 and 6.1.1.4'
Pr Pr -2.4164 10.2820 'International Tables Vol C Tables 4.2.6.8 and 6.1.1.4'
Si Si 0.2541 0.3302 'International Tables Vol C Tables 4.2.6.8 and 6.1.1.4'

loop_
_exptl_crystal_face_index_h
_exptl_crystal_face_index_k
_exptl_crystal_face_index_l
_exptl_crystal_face_perp_dist
0 1 0 0.0865
1 0 -1 0.0365
-1 0 -1 0.0171
-1 0 2 0.0452
1 0 -2 0.0355
0 -16 1 0.0500
1 -1 1 0.0228
9 1 10 0.0190
-2 1 -2 0.0266
-2 0 1 0.0399
-1 -1 -1 0.0306

loop_
_geom_angle_atom_site_label_1
_geom_angle_atom_site_label_2
_geom_angle_atom_site_label_3
_geom_angle
_geom_angle_site_symmetry_1
_geom_angle_site_symmetry_3
_geom_angle_publ_flag
K1 Pr1 K2 136.78(3) . . ?
O1 Pr1 K1 46.35(10) . . ?
O1 Pr1 K2 93.09(11) . . ?
O1 Pr1 O2 89.37(13) . . ?
O1 Pr1 O5 85.48(14) . . ?
O2 Pr1 K1 128.45(8) . . ?
O2 Pr1 K2 46.51(11) . . ?
O3 Pr1 K1 140.77(11) . . ?
O3 Pr1 K2 49.74(11) . . ?
O3 Pr1 O1 130.26(17) . . ?
O3 Pr1 O2 85.09(13) . . ?
O3 Pr1 O5 93.72(13) . . ?
O4 Pr1 K1 75.98(11) . . ?
O4 Pr1 K2 139.80(12) . . ?
O4 Pr1 O1 104.86(15) . . ?
O4 Pr1 O2 97.21(16) . . ?
O4 Pr1 O3 124.88(16) . . ?
O4 Pr1 O5 89.84(16) . . ?
O5 Pr1 K1 50.07(9) . . ?
O5 Pr1 K2 127.80(11) . . ?
O5 Pr1 O2 172.15(16) . . ?
O1 K1 O5 68.80(11) . . ?
O1 K1 C0 52.56(12) . . ?
O1 K1 C5 70.44(14) . . ?
O1 K1 C60 93.63(16) . . ?
O1 K1 C61 80.24(16) . . ?
O1 K1 C63 108.8(2) . . ?
O1 K1 C64 127.2(2) . . ?
O1 K1 C65 119.07(17) . . ?
O1 K1 C84 122.93(13) . . ?
O1 K1 C85 137.40(12) . . ?
O1 K1 C89 126.65(18) . . ?
O5 K1 C0 98.41(13) . . ?
O5 K1 C5 122.09(15) . . ?
O5 K1 C60 99.02(14) . . ?
O5 K1 C61 111.47(14) . . ?
O5 K1 C63 149.00(18) . . ?
O5 K1 C64 134.3(2) . . ?
O5 K1 C65 109.64(17) . . ?
O5 K1 C84 57.70(12) . . ?
O5 K1 C85 68.75(12) . . ?
O5 K1 C89 76.41(13) . . ?
C0 K1 C63 103.8(2) . . ?
C5 K1 C0 23.96(13) . . ?
C5 K1 C60 122.96(18) . . ?
C5 K1 C61 99.97(18) . . ?
C5 K1 C63 82.9(2) . . ?
C5 K1 C64 103.1(2) . . ?
C5 K1 C85 138.99(18) . . ?
C5 K1 C89 97.7(2) . . ?
C60 K1 C0 131.58(16) . . ?
C60 K1 C61 23.55(17) . . ?
C60 K1 C63 49.99(17) . . ?
C60 K1 C64 44.51(17) . . ?
C60 K1 C85 89.63(19) . . ?
C61 K1 C0 108.61(17) . . ?
C61 K1 C63 40.65(17) . . ?
C61 K1 C85 112.6(2) . . ?
C64 K1 C0 125.8(2) . . ?
C64 K1 C61 48.4(2) . . ?
C64 K1 C63 23.6(2) . . ?
C64 K1 C85 82.4(2) . . ?
C65 K1 C0 145.01(18) . . ?
C65 K1 C5 125.67(19) . . ?
C65 K1 C60 25.61(17) . . ?
C65 K1 C61 41.9(2) . . ?
C65 K1 C63 42.7(2) . . ?
C65 K1 C64 25.4(2) . . ?
C65 K1 C85 73.1(2) . . ?
C65 K1 C89 110.0(2) . . ?
C84 K1 C0 115.57(17) . . ?
C84 K1 C5 122.79(19) . . ?
C84 K1 C60 111.97(19) . . ?
C84 K1 C61 135.5(2) . . ?
C84 K1 C63 127.0(2) . . ?
C84 K1 C64 104.9(2) . . ?
C84 K1 C65 97.3(2) . . ?
C84 K1 C85 24.26(17) . . ?
C84 K1 C89 26.43(18) . . ?
C85 K1 C0 138.76(17) . . ?
C85 K1 C63 105.6(2) . . ?
C89 K1 C0 96.37(19) . . ?
C89 K1 C60 131.6(2) . . ?
C89 K1 C61 151.8(2) . . ?
C89 K1 C63 121.4(2) . . ?
C89 K1 C64 106.1(2) . . ?
C89 K1 C85 43.2(2) . . ?
O2 K2 O3 66.73(11) . . ?
O2 K2 C14 120.1(2) . . ?
O2 K2 C15 129.42(19) . . ?
O2 K2 C16 111.5(2) . . ?
O2 K2 C24 58.18(14) . . ?
O2 K2 C42 107.25(15) . . ?
O2 K2 C43 131.60(16) . . ?
O2 K2 C47 101.61(16) . . ?
O2 K2 C132 113.0(3) . . ?
O2 K2 C134 129.3(2) . . ?
O2 K2 C135 115.8(3) . . ?
O3 K2 C14 93.0(3) . . ?
O3 K2 C15 117.6(3) . . ?
O3 K2 C16 131.1(2) . . ?
O3 K2 C24 120.61(16) . . ?
O3 K2 C42 56.08(12) . . ?
O3 K2 C43 70.11(14) . . ?
O3 K2 C47 72.79(13) . . ?
O3 K2 C132 79.3(4) . . ?
O3 K2 C134 104.2(5) . . ?
O3 K2 C135 121.6(4) . . ?
C14 K2 C16 43.2(3) . . ?
C14 K2 C47 126.3(2) . . ?
C15 K2 C14 24.7(3) . . ?
C15 K2 C16 24.4(2) . . ?
C15 K2 C47 128.5(2) . . ?
C24 K2 C14 132.3(3) . . ?
C24 K2 C15 113.6(3) . . ?
C24 K2 C16 90.4(3) . . ?
C24 K2 C43 137.92(17) . . ?
C24 K2 C47 97.33(17) . . ?
C24 K2 C132 140.9(3) . . ?
C24 K2 C135 101.7(4) . . ?
C42 K2 C14 104.7(2) . . ?
C42 K2 C15 115.6(3) . . ?
C42 K2 C16 139.1(2) . . ?
C42 K2 C24 121.78(17) . . ?
C42 K2 C43 26.10(17) . . ?
C42 K2 C47 25.46(15) . . ?
C42 K2 C132 97.3(3) . . ?
C42 K2 C134 106.3(4) . . ?
C42 K2 C135 130.4(4) . . ?
C43 K2 C14 82.5(2) . . ?
C43 K2 C15 89.7(3) . . ?
C43 K2 C16 113.0(2) . . ?
C43 K2 C47 43.82(17) . . ?
C43 K2 C135 104.7(4) . . ?
C47 K2 C16 144.8(2) . . ?
C132 K2 C43 78.6(3) . . ?
C132 K2 C47 121.4(3) . . ?
C132 K2 C135 44.29(17) . . ?
C134 K2 C24 126.6(5) . . ?
C134 K2 C43 81.6(3) . . ?
C134 K2 C47 124.0(3) . . ?
C134 K2 C132 25.61(12) . . ?
C134 K2 C135 25.22(13) . . ?
C135 K2 C47 142.6(3) . . ?
O1 Si1 K1 40.12(13) . . ?
O1 Si1 C0 106.7(2) . . ?
O1 Si1 C6 112.5(3) . . ?
O1 Si1 C12 112.5(5) . . ?
O1 Si1 C130 104.9(7) . . ?
C0 Si1 K1 67.71(18) . . ?
C0 Si1 C12 111.3(5) . . ?
C6 Si1 K1 115.81(17) . . ?
C6 Si1 C0 107.7(2) . . ?
C6 Si1 C12 106.1(4) . . ?
C12 Si1 K1 136.3(4) . . ?
C130 Si1 K1 128.6(6) . . ?
C130 Si1 C0 112.3(8) . . ?
C130 Si1 C6 112.7(6) . . ?
O2 Si2 K2 50.84(16) . . ?
O2 Si2 C18 117.1(7) . . ?
O2 Si2 C24 111.1(3) . . ?
O2 Si2 C30 111.7(2) . . ?
O2 Si2 C137 113.4(5) . . ?
C18 Si2 K2 146.9(9) . . ?
C18 Si2 C24 103.9(8) . . ?
C18 Si2 C30 105.8(9) . . ?
C24 Si2 K2 64.2(2) . . ?
C24 Si2 C137 110.5(5) . . ?
C30 Si2 K2 107.20(18) . . ?
C30 Si2 C24 106.4(3) . . ?
C30 Si2 C137 103.3(6) . . ?
C137 Si2 K2 149.3(6) . . ?
O3 Si3 K2 49.54(16) . . ?
O3 Si3 C36 112.9(2) . . ?
O3 Si3 C42 105.1(2) . . ?
O3 Si3 C48 114.0(3) . . ?
C36 Si3 K2 128.6(2) . . ?
C36 Si3 C42 108.5(3) . . ?
C36 Si3 C48 106.9(3) . . ?
C42 Si3 K2 55.73(16) . . ?
C48 Si3 K2 124.47(19) . . ?
C48 Si3 C42 109.3(3) . . ?
O4 Si4 C54 108.7(2) . . ?
O4 Si4 C60 109.6(3) . . ?
O4 Si4 C66 111.4(5) . . ?
O4 Si4 C143 110.2(10) . . ?
C54 Si4 C60 110.3(2) . . ?
C54 Si4 C143 106.0(11) . . ?
C66 Si4 C54 111.6(6) . . ?
C66 Si4 C60 105.2(6) . . ?
C143 Si4 C60 111.9(11) . . ?
O5 Si5 K1 50.57(13) . . ?
O5 Si5 C72 114.8(2) . . ?
O5 Si5 C78 110.5(2) . . ?
O5 Si5 C84 107.8(2) . . ?
C72 Si5 K1 140.10(18) . . ?
C72 Si5 C84 107.8(2) . . ?
C78 Si5 K1 111.41(16) . . ?
C78 Si5 C72 108.5(2) . . ?
C78 Si5 C84 107.2(3) . . ?
C84 Si5 K1 59.02(16) . . ?
Pr1 O1 K1 95.51(14) . . ?
Si1 O1 Pr1 141.5(2) . . ?
Si1 O1 K1 117.24(18) . . ?
Pr1 O2 K2 95.78(13) . . ?
Si2 O2 Pr1 159.9(3) . . ?
Si2 O2 K2 102.37(18) . . ?
Pr1 O3 K2 93.42(13) . . ?
Si3 O3 Pr1 153.0(3) . . ?
Si3 O3 K2 105.29(18) . . ?
Si4 O4 Pr1 159.0(3) . . ?
Pr1 O5 K1 91.33(11) . . ?
Si5 O5 Pr1 165.2(2) . . ?
Si5 O5 K1 103.41(16) . . ?
Si1 C0 K1 81.92(19) . . ?
C1 C0 K1 117.7(4) . . ?
C1 C0 Si1 125.0(4) . . ?
C1 C0 C5 116.8(5) . . ?
C5 C0 K1 64.5(4) . . ?
C5 C0 Si1 117.9(4) . . ?
C0 C1 H1 119.3 . . ?
C0 C1 C2 121.3(6) . . ?
C2 C1 H1 119.3 . . ?
C1 C2 H2 119.7 . . ?
C3 C2 C1 120.6(7) . . ?
C3 C2 H2 119.7 . . ?
C2 C3 H3 119.9 . . ?
C2 C3 C4 120.2(5) . . ?
C4 C3 H3 119.9 . . ?
C3 C4 H4 120.6 . . ?
C5 C4 C3 118.8(6) . . ?
C5 C4 H4 120.6 . . ?
K1 C5 H5 77.0 . . ?
C0 C5 K1 91.5(4) . . ?
C0 C5 H5 119.0 . . ?
C4 C5 K1 101.0(5) . . ?
C4 C5 C0 122.1(6) . . ?
C4 C5 H5 119.0 . . ?
C7 C6 Si1 121.5(5) . . ?
C11 C6 Si1 120.0(4) . . ?
C11 C6 C7 118.5(5) . . ?
C6 C7 H7 119.9 . . ?
C6 C7 C8 120.2(7) . . ?
C8 C7 H7 119.9 . . ?
C7 C8 H8 120.0 . . ?
C9 C8 C7 120.1(7) . . ?
C9 C8 H8 120.0 . . ?
C8 C9 H9 119.6 . . ?
C8 C9 C10 120.9(6) . . ?
C10 C9 H9 119.6 . . ?
C9 C10 H10 120.6 . . ?
C9 C10 C11 118.7(7) . . ?
C11 C10 H10 120.6 . . ?
C6 C11 C10 121.6(7) . . ?
C6 C11 H11 119.2 . . ?
C10 C11 H11 119.2 . . ?
Si1 C12 K2 115.1(6) . . ?
C13 C12 K2 70.9(6) . . ?
C13 C12 Si1 123.5(10) . . ?
C17 C12 K2 73.1(6) . . ?
C17 C12 Si1 121.0(9) . . ?
C17 C12 C13 114.5(9) . . ?
K2 C13 H13 113.6 . . ?
C12 C13 K2 85.5(7) . . ?
C12 C13 H13 117.8 . . ?
C14 C13 K2 72.9(7) . . ?
C14 C13 C12 124.3(11) . . ?
C14 C13 H13 117.8 . . ?
K2 C14 H14 110.1 . . ?
C13 C14 K2 82.9(8) . . ?
C13 C14 H14 120.8 . . ?
C15 C14 K2 76.8(7) . . ?
C15 C14 C13 118.4(10) . . ?
C15 C14 H14 120.8 . . ?
K2 C15 H15 112.0 . . ?
C14 C15 K2 78.5(7) . . ?
C14 C15 H15 119.4 . . ?
C16 C15 K2 80.3(7) . . ?
C16 C15 C14 121.2(10) . . ?
C16 C15 H15 119.4 . . ?
K2 C16 H16 111.8 . . ?
C15 C16 K2 75.3(7) . . ?
C15 C16 H16 120.2 . . ?
C15 C16 C17 119.5(10) . . ?
C17 C16 K2 83.1(7) . . ?
C17 C16 H16 120.2 . . ?
K2 C17 H17 115.2 . . ?
C12 C17 K2 83.7(7) . . ?
C12 C17 C16 121.8(10) . . ?
C12 C17 H17 119.1 . . ?
C16 C17 K2 72.4(6) . . ?
C16 C17 H17 119.1 . . ?
C19 C18 Si2 121.4(15) . . ?
C19 C18 C23 120.6(13) . . ?
C23 C18 Si2 117.4(14) . . ?
C18 C19 H19 118.4 . . ?
C18 C19 C20 123.3(14) . . ?
C20 C19 H19 118.4 . . ?
C19 C20 H20 121.9 . . ?
C21 C20 C19 116.2(14) . . ?
C21 C20 H20 121.9 . . ?
C20 C21 H21 119.3 . . ?
C20 C21 C22 121.4(14) . . ?
C22 C21 H21 119.3 . . ?
C21 C22 H22 119.3 . . ?
C23 C22 C21 121.4(14) . . ?
C23 C22 H22 119.3 . . ?
C18 C23 H23 121.4 . . ?
C22 C23 C18 117.1(15) . . ?
C22 C23 H23 121.4 . . ?
Si2 C24 K2 82.9(2) . . ?
C25 C24 K2 98.1(5) . . ?
C25 C24 Si2 121.3(5) . . ?
C29 C24 K2 88.3(4) . . ?
C29 C24 Si2 122.3(5) . . ?
C29 C24 C25 116.5(7) . . ?
C24 C25 H25 119.4 . . ?
C26 C25 C24 121.3(8) . . ?
C26 C25 H25 119.4 . . ?
C25 C26 H26 119.5 . . ?
C27 C26 C25 120.9(8) . . ?
C27 C26 H26 119.5 . . ?
C26 C27 H27 120.0 . . ?
C26 C27 C28 120.0(8) . . ?
C28 C27 H27 120.0 . . ?
C27 C28 H28 120.4 . . ?
C27 C28 C29 119.2(8) . . ?
C29 C28 H28 120.4 . . ?
K2 C29 H29 93.4 . . ?
C24 C29 K2 67.4(4) . . ?
C24 C29 H29 119.0 . . ?
C28 C29 K2 109.1(6) . . ?
C28 C29 C24 122.1(8) . . ?
C28 C29 H29 119.0 . . ?
C31 C30 Si2 120.8(4) . . ?
C31 C30 C35 118.3(5) . . ?
C35 C30 Si2 120.9(4) . . ?
C30 C31 H31 119.6 . . ?
C30 C31 C32 120.8(6) . . ?
C32 C31 H31 119.6 . . ?
C31 C32 H32 120.2 . . ?
C33 C32 C31 119.5(6) . . ?
C33 C32 H32 120.2 . . ?
C32 C33 H33 119.8 . . ?
C34 C33 C32 120.4(6) . . ?
C34 C33 H33 119.8 . . ?
C33 C34 H34 120.0 . . ?
C33 C34 C35 120.1(6) . . ?
C35 C34 H34 120.0 . . ?
C30 C35 H35 119.5 . . ?
C34 C35 C30 121.0(6) . . ?
C34 C35 H35 119.5 . . ?
C37 C36 Si3 122.4(4) . . ?
C41 C36 Si3 121.1(5) . . ?
C41 C36 C37 116.5(6) . . ?
C36 C37 H37 119.2 . . ?
C38 C37 C36 121.6(6) . . ?
C38 C37 H37 119.2 . . ?
C37 C38 H38 119.8 . . ?
C37 C38 C39 120.3(7) . . ?
C39 C38 H38 119.8 . . ?
C38 C39 H39 120.1 . . ?
C40 C39 C38 119.9(6) . . ?
C40 C39 H39 120.1 . . ?
C39 C40 H40 120.3 . . ?
C39 C40 C41 119.4(6) . . ?
C41 C40 H40 120.3 . . ?
C36 C41 H41 118.9 . . ?
C40 C41 C36 122.3(7) . . ?
C40 C41 H41 118.9 . . ?
Si3 C42 K2 93.32(17) . . ?
C43 C42 K2 83.6(3) . . ?
C43 C42 Si3 118.7(4) . . ?
C47 C42 K2 86.4(3) . . ?
C47 C42 Si3 123.4(5) . . ?
C47 C42 C43 117.5(6) . . ?
K2 C43 H43 107.8 . . ?
C42 C43 K2 70.3(3) . . ?
C42 C43 H43 119.5 . . ?
C44 C43 K2 92.0(4) . . ?
C44 C43 C42 121.1(6) . . ?
C44 C43 H43 119.5 . . ?
K2 C44 H44 118.7 . . ?
C43 C44 K2 64.7(3) . . ?
C43 C44 H44 119.7 . . ?
C45 C44 K2 87.1(4) . . ?
C45 C44 C43 120.5(7) . . ?
C45 C44 H44 119.7 . . ?
C44 C45 H45 120.4 . . ?
C46 C45 C44 119.1(7) . . ?
C46 C45 H45 120.4 . . ?
C45 C46 H46 119.2 . . ?
C45 C46 C47 121.6(7) . . ?
C47 C46 H46 119.2 . . ?
K2 C47 H47 109.2 . . ?
C42 C47 K2 68.1(3) . . ?
C42 C47 H47 119.9 . . ?
C46 C47 K2 92.5(4) . . ?
C46 C47 C42 120.2(7) . . ?
C46 C47 H47 119.9 . . ?
C49 C48 Si3 120.4(5) . . ?
C53 C48 Si3 122.6(5) . . ?
C53 C48 C49 116.9(7) . . ?
C48 C49 H49 119.6 . . ?
C50 C49 C48 120.8(7) . . ?
C50 C49 H49 119.6 . . ?
C49 C50 H50 119.0 . . ?
C49 C50 C51 122.0(7) . . ?
C51 C50 H50 119.0 . . ?
C50 C51 H51 120.9 . . ?
C50 C51 C52 118.3(7) . . ?
C52 C51 H51 120.9 . . ?
C51 C52 H52 120.0 . . ?
C53 C52 C51 120.1(7) . . ?
C53 C52 H52 120.0 . . ?
C48 C53 H53 119.0 . . ?
C52 C53 C48 121.9(6) . . ?
C52 C53 H53 119.0 . . ?
C55 C54 Si4 118.2(5) . . ?
C59 C54 Si4 124.7(4) . . ?
C59 C54 C55 117.1(6) . . ?
C54 C55 H55 119.0 . . ?
C56 C55 C54 122.1(6) . . ?
C56 C55 H55 119.0 . . ?
C55 C56 H56 119.9 . . ?
C57 C56 C55 120.3(6) . . ?
C57 C56 H56 119.9 . . ?
C56 C57 H57 120.0 . . ?
C56 C57 C58 120.1(6) . . ?
C58 C57 H57 120.0 . . ?
C57 C58 H58 120.1 . . ?
C57 C58 C59 119.9(6) . . ?
C59 C58 H58 120.1 . . ?
C54 C59 C58 120.6(6) . . ?
C54 C59 H59 119.7 . . ?
C58 C59 H59 119.7 . . ?
Si4 C60 K1 104.5(2) . . ?
C61 C60 K1 86.1(5) . . ?
C61 C60 Si4 120.5(5) . . ?
C61 C60 C65 115.9(6) . . ?
C65 C60 K1 73.2(4) . . ?
C65 C60 Si4 123.3(6) . . ?
K1 C61 H61 118.0 . . ?
C60 C61 K1 70.4(4) . . ?
C60 C61 H61 118.4 . . ?
C60 C61 C62 123.2(8) . . ?
C62 C61 K1 83.7(6) . . ?
C62 C61 H61 118.4 . . ?
K1 C62 H62 122.6 . . ?
C61 C62 K1 73.1(5) . . ?
C61 C62 H62 119.9 . . ?
C63 C62 K1 75.8(6) . . ?
C63 C62 C61 120.2(9) . . ?
C63 C62 H62 119.9 . . ?
K1 C63 H63 118.5 . . ?
C62 C63 K1 82.1(5) . . ?
C62 C63 H63 120.3 . . ?
C62 C63 C64 119.3(7) . . ?
C64 C63 K1 69.8(5) . . ?
C64 C63 H63 120.3 . . ?
K1 C64 H64 112.0 . . ?
C63 C64 K1 86.6(5) . . ?
C63 C64 H64 120.0 . . ?
C63 C64 C65 120.1(8) . . ?
C65 C64 K1 71.7(4) . . ?
C65 C64 H64 120.0 . . ?
K1 C65 H65 106.3 . . ?
C60 C65 K1 81.2(4) . . ?
C60 C65 H65 119.4 . . ?
C64 C65 K1 83.0(5) . . ?
C64 C65 C60 121.3(8) . . ?
C64 C65 H65 119.4 . . ?
C67 C66 Si4 123.3(10) . . ?
C67 C66 C71 116.4(8) . . ?
C71 C66 Si4 120.4(9) . . ?
C66 C67 H67 118.9 . . ?
C66 C67 C68 122.2(9) . . ?
C68 C67 H67 118.9 . . ?
C67 C68 H68 120.3 . . ?
C69 C68 C67 119.4(9) . . ?
C69 C68 H68 120.3 . . ?
C68 C69 H69 119.9 . . ?
C68 C69 C70 120.2(10) . . ?
C70 C69 H69 119.9 . . ?
C69 C70 H70 120.0 . . ?
C71 C70 C69 120.1(10) . . ?
C71 C70 H70 120.0 . . ?
C66 C71 H71 119.2 . . ?
C70 C71 C66 121.7(9) . . ?
C70 C71 H71 119.2 . . ?
C73 C72 Si5 119.8(4) . . ?
C77 C72 Si5 122.7(4) . . ?
C77 C72 C73 117.4(5) . . ?
C72 C73 H73 119.5 . . ?
C74 C73 C72 121.1(6) . . ?
C74 C73 H73 119.5 . . ?
C73 C74 H74 120.0 . . ?
C75 C74 C73 120.1(6) . . ?
C75 C74 H74 120.0 . . ?
C74 C75 H75 119.8 . . ?
C76 C75 C74 120.5(6) . . ?
C76 C75 H75 119.8 . . ?
C75 C76 H76 120.1 . . ?
C75 C76 C77 119.8(6) . . ?
C77 C76 H76 120.1 . . ?
C72 C77 H77 119.5 . . ?
C76 C77 C72 121.1(5) . . ?
C76 C77 H77 119.5 . . ?
C79 C78 Si5 124.4(5) . . ?
C83 C78 Si5 119.7(5) . . ?
C83 C78 C79 116.0(6) . . ?
C78 C79 H79 118.7 . . ?
C78 C79 C80 122.6(6) . . ?
C80 C79 H79 118.7 . . ?
C79 C80 H80 120.5 . . ?
C81 C80 C79 118.9(6) . . ?
C81 C80 H80 120.5 . . ?
C80 C81 H81 119.8 . . ?
C80 C81 C82 120.3(8) . . ?
C82 C81 H81 119.8 . . ?
C81 C82 H82 119.9 . . ?
C81 C82 C83 120.2(8) . . ?
C83 C82 H82 119.9 . . ?
C78 C83 H83 119.0 . . ?
C82 C83 C78 121.9(7) . . ?
C82 C83 H83 119.0 . . ?
Si5 C84 K1 88.59(19) . . ?
C85 C84 K1 92.6(4) . . ?
C85 C84 Si5 119.9(5) . . ?
C85 C84 C89 118.6(5) . . ?
C89 C84 K1 79.5(4) . . ?
C89 C84 Si5 120.6(5) . . ?
K1 C85 H85 111.2 . . ?
C84 C85 K1 63.1(3) . . ?
C84 C85 H85 119.8 . . ?
C86 C85 K1 95.3(4) . . ?
C86 C85 C84 120.5(7) . . ?
C86 C85 H85 119.8 . . ?
C85 C86 H86 119.9 . . ?
C87 C86 C85 120.2(8) . . ?
C87 C86 H86 119.9 . . ?
C86 C87 H87 119.8 . . ?
C86 C87 C88 120.4(6) . . ?
C88 C87 H87 119.8 . . ?
K1 C88 H88 115.9 . . ?
C87 C88 K1 92.3(5) . . ?
C87 C88 H88 119.8 . . ?
C87 C88 C89 120.3(7) . . ?
C89 C88 K1 61.6(4) . . ?
C89 C88 H88 119.8 . . ?
K1 C89 H89 100.7 . . ?
C84 C89 K1 74.0(4) . . ?
C84 C89 H89 120.0 . . ?
C88 C89 K1 95.1(5) . . ?
C88 C89 C84 119.9(8) . . ?
C88 C89 H89 120.0 . . ?
C91 C90 C95 117.1(9) . . ?
C91 C90 C96 121.9(10) . . ?
C95 C90 C96 121.0(8) . . ?
C90 C91 H91 119.4 . . ?
C90 C91 C92 121.1(9) . . ?
C92 C91 H91 119.4 . . ?
C91 C92 H92 120.0 . . ?
C91 C92 C93 120.1(8) . . ?
C93 C92 H92 120.0 . . ?
C92 C93 H93 119.9 . . ?
C94 C93 C92 120.2(10) . . ?
C94 C93 H93 119.9 . . ?
C93 C94 H94 119.9 . . ?
C93 C94 C95 120.3(11) . . ?
C95 C94 H94 119.9 . . ?
C90 C95 C94 121.2(8) . . ?
C90 C95 H95 119.4 . . ?
C94 C95 H95 119.4 . . ?
C90 C96 H96A 109.5 . . ?
C90 C96 H96B 109.5 . . ?
C90 C96 H96C 109.5 . . ?
H96A C96 H96B 109.5 . . ?
H96A C96 H96C 109.5 . . ?
H96B C96 H96C 109.5 . . ?
C98 C97 C102 119.1(9) . . ?
C98 C97 C103 121.8(9) . . ?
C102 C97 C103 119.1(9) . . ?
C97 C98 H98 120.1 . . ?
C99 C98 C97 119.7(8) . . ?
C99 C98 H98 120.1 . . ?
C98 C99 H99 118.8 . . ?
C100 C99 C98 122.4(10) . . ?
C100 C99 H99 118.8 . . ?
C99 C100 H100 121.2 . . ?
C99 C100 C101 117.5(10) . . ?
C101 C100 H100 121.2 . . ?
C100 C101 H101 119.3 . . ?
C102 C101 C100 121.5(8) . . ?
C102 C101 H101 119.3 . . ?
C97 C102 H102 120.1 . . ?
C101 C102 C97 119.8(9) . . ?
C101 C102 H102 120.1 . . ?
C97 C103 H10A 109.5 . . ?
C97 C103 H10B 109.5 . . ?
C97 C103 H10C 109.5 . . ?
H10A C103 H10B 109.5 . . ?
H10A C103 H10C 109.5 . . ?
H10B C103 H10C 109.5 . . ?
C105 C104 C109 118.3(8) . . ?
C105 C104 C110 121.5(7) . . ?
C109 C104 C110 120.1(8) . . ?
C104 C105 H105 119.0 . . ?
C106 C105 C104 121.9(7) . . ?
C106 C105 H105 119.0 . . ?
C105 C106 H106 120.3 . . ?
C105 C106 C107 119.5(7) . . ?
C107 C106 H106 120.3 . . ?
C106 C107 H107 120.3 . . ?
C108 C107 C106 119.4(8) . . ?
C108 C107 H107 120.3 . . ?
C107 C108 H108 119.7 . . ?
C107 C108 C109 120.6(8) . . ?
C109 C108 H108 119.7 . . ?
C104 C109 H109 119.9 . . ?
C108 C109 C104 120.2(8) . . ?
C108 C109 H109 119.9 . . ?
C104 C110 H11A 109.5 . . ?
C104 C110 H11B 109.5 . . ?
C104 C110 H11C 109.5 . . ?
H11A C110 H11B 109.5 . . ?
H11A C110 H11C 109.5 . . ?
H11B C110 H11C 109.5 . . ?
C112 C111 C116 120.0 . . ?
C112 C111 C117 118.6(16) . . ?
C116 C111 C117 121.4(16) . . ?
C111 C112 H112 120.0 . . ?
C113 C112 C111 120.0 . . ?
C113 C112 H112 120.0 . . ?
C112 C113 H113 120.0 . . ?
C112 C113 C114 120.0 . . ?
C114 C113 H113 120.0 . . ?
C113 C114 H114 120.0 . . ?
C115 C114 C113 120.0 . . ?
C115 C114 H114 120.0 . . ?
C114 C115 H115 120.0 . . ?
C114 C115 C116 120.0 . . ?
C116 C115 H115 120.0 . . ?
C111 C116 H116 120.0 . . ?
C115 C116 C111 120.0 . . ?
C115 C116 H116 120.0 . . ?
C111 C117 H11D 109.5 . . ?
C111 C117 H11E 109.5 . . ?
C111 C117 H11F 109.5 . . ?
H11D C117 H11E 109.5 . . ?
H11D C117 H11F 109.5 . . ?
H11E C117 H11F 109.5 . . ?
C119 C118 C123 120.0 . . ?
C119 C118 C124 132(2) . . ?
C123 C118 C124 108(2) . . ?
C118 C119 H119 120.0 . . ?
C118 C119 C120 120.0 . . ?
C120 C119 H119 120.0 . . ?
C119 C120 H120 120.0 . . ?
C121 C120 C119 120.0 . . ?
C121 C120 H120 120.0 . . ?
C120 C121 H121 120.0 . . ?
C120 C121 C122 120.0 . . ?
C122 C121 H121 120.0 . . ?
C121 C122 H122 120.0 . . ?
C123 C122 C121 120.0 . . ?
C123 C122 H122 120.0 . . ?
C118 C123 H123 120.0 . . ?
C122 C123 C118 120.0 . . ?
C122 C123 H123 120.0 . . ?
C118 C124 H12A 109.5 . . ?
C118 C124 H12B 109.5 . . ?
C118 C124 H12C 109.5 . . ?
H12A C124 H12B 109.5 . . ?
H12A C124 H12C 109.5 . . ?
H12B C124 H12C 109.5 . . ?
H12D C125 H12E 109.5 . . ?
H12D C125 H12F 109.5 . . ?
H12E C125 H12F 109.5 . . ?
C133 C125 H12D 109.5 . . ?
C133 C125 H12E 109.5 . . ?
C133 C125 H12F 109.5 . . ?
C129 C133 C125 119.8(11) . . ?
C129 C133 C126 120.0 . . ?
C126 C133 C125 120.2(11) . . ?
C133 C129 H129 120.0 . . ?
C128 C129 C133 120.0 . . ?
C128 C129 H129 120.0 . . ?
C129 C128 H128 120.0 . . ?
C129 C128 C127 120.0 . . ?
C127 C128 H128 120.0 . . ?
C128 C127 H127 120.0 . . ?
C198 C127 C128 120.0 . . ?
C198 C127 H127 120.0 . . ?
C127 C198 H198 120.0 . . ?
C127 C198 C126 120.0 . . ?
C126 C198 H198 120.0 . . ?
C133 C126 H126 120.0 . . ?
C198 C126 C133 120.0 . . ?
C198 C126 H126 120.0 . . ?
Si1 C130 K2 121.9(10) . . ?
C131 C130 K2 73.7(6) . . ?
C131 C130 Si1 115.9(10) . . ?
C131 C130 C136 120.0 . . ?
C136 C130 K2 76.7(5) . . ?
C136 C130 Si1 124.0(10) . . ?
K2 C131 H131 116.6 . . ?
C130 C131 K2 82.5(7) . . ?
C130 C131 H131 120.0 . . ?
C132 C131 K2 71.5(6) . . ?
C132 C131 C130 120.0 . . ?
C132 C131 H131 120.0 . . ?
K2 C132 H132 110.9 . . ?
C131 C132 K2 83.8(7) . . ?
C131 C132 H132 120.0 . . ?
C131 C132 C134 120.0 . . ?
C134 C132 K2 75.6(6) . . ?
C134 C132 H132 120.0 . . ?
K2 C134 H134 109.4 . . ?
C132 C134 K2 78.8(6) . . ?
C132 C134 H134 120.0 . . ?
C135 C134 K2 82.1(7) . . ?
C135 C134 C132 120.0 . . ?
C135 C134 H134 120.0 . . ?
K2 C135 H135 113.8 . . ?
C134 C135 K2 72.7(6) . . ?
C134 C135 H135 120.0 . . ?
C134 C135 C136 120.0 . . ?
C136 C135 K2 83.9(7) . . ?
C136 C135 H135 120.0 . . ?
K2 C136 H136 119.3 . . ?
C130 C136 K2 79.7(5) . . ?
C130 C136 H136 120.0 . . ?
C135 C136 K2 71.9(6) . . ?
C135 C136 C130 120.0 . . ?
C135 C136 H136 120.0 . . ?
C142 C137 Si2 117.2(7) . . ?
C142 C137 C138 120.0 . . ?
C138 C137 Si2 122.4(7) . . ?
C137 C142 H142 120.0 . . ?
C137 C142 C141 120.0 . . ?
C141 C142 H142 120.0 . . ?
C142 C141 H141 120.0 . . ?
C140 C141 C142 120.0 . . ?
C140 C141 H141 120.0 . . ?
C141 C140 H140 120.0 . . ?
C141 C140 C139 120.0 . . ?
C139 C140 H140 120.0 . . ?
C140 C139 H139 120.0 . . ?
C138 C139 C140 120.0 . . ?
C138 C139 H139 120.0 . . ?
C137 C138 H138 120.0 . . ?
C139 C138 C137 120.0 . . ?
C139 C138 H138 120.0 . . ?
C144 C143 Si4 124.0(16) . . ?
C144 C143 C148 120.0 . . ?
C148 C143 Si4 116.0(16) . . ?
C143 C144 H144 120.0 . . ?
C145 C144 C143 120.0 . . ?
C145 C144 H144 120.0 . . ?
C144 C145 H145 120.0 . . ?
C144 C145 C146 120.0 . . ?
C146 C145 H145 120.0 . . ?
C145 C146 H146 120.0 . . ?
C147 C146 C145 120.0 . . ?
C147 C146 H146 120.0 . . ?
C146 C147 H147 120.0 . . ?
C146 C147 C148 120.0 . . ?
C148 C147 H147 120.0 . . ?
C143 C148 H148 120.0 . . ?
C147 C148 C143 120.0 . . ?
C147 C148 H148 120.0 . . ?

loop_
_geom_bond_atom_site_label_1
_geom_bond_atom_site_label_2
_geom_bond_distance
_geom_bond_site_symmetry_2
_geom_bond_publ_flag
Pr1 K1 3.6747(11) . ?
Pr1 K2 3.7643(13) . ?
Pr1 O1 2.280(4) . ?
Pr1 O2 2.315(3) . ?
Pr1 O3 2.261(3) . ?
Pr1 O4 2.199(4) . ?
Pr1 O5 2.293(3) . ?
K1 O1 2.671(4) . ?
K1 O5 2.818(4) . ?
K1 C0 3.444(6) . ?
K1 C5 3.111(7) . ?
K1 C60 3.200(6) . ?
K1 C61 3.390(8) . ?
K1 C63 3.447(7) . ?
K1 C64 3.241(8) . ?
K1 C65 3.100(8) . ?
K1 C84 3.044(5) . ?
K1 C85 3.409(7) . ?
K1 C89 3.114(7) . ?
K2 O2 2.745(4) . ?
K2 O3 2.878(4) . ?
K2 C14 3.221(12) . ?
K2 C15 3.200(12) . ?
K2 C16 3.261(12) . ?
K2 C24 3.137(7) . ?
K2 C42 3.020(5) . ?
K2 C43 3.187(6) . ?
K2 C47 3.248(5) . ?
K2 C132 3.154(16) . ?
K2 C134 3.115(16) . ?
K2 C135 3.230(18) . ?
Si1 O1 1.595(5) . ?
Si1 C0 1.882(5) . ?
Si1 C6 1.874(5) . ?
Si1 C12 1.907(9) . ?
Si1 C130 1.855(10) . ?
Si2 O2 1.596(3) . ?
Si2 C18 1.838(12) . ?
Si2 C24 1.890(7) . ?
Si2 C30 1.884(6) . ?
Si2 C137 1.938(7) . ?
Si3 O3 1.609(3) . ?
Si3 C36 1.863(6) . ?
Si3 C42 1.880(6) . ?
Si3 C48 1.873(7) . ?
Si4 O4 1.597(4) . ?
Si4 C54 1.877(6) . ?
Si4 C60 1.899(5) . ?
Si4 C66 1.857(9) . ?
Si4 C143 1.898(12) . ?
Si5 O5 1.601(4) . ?
Si5 C72 1.877(5) . ?
Si5 C78 1.869(6) . ?
Si5 C84 1.902(5) . ?
C0 C1 1.382(8) . ?
C0 C5 1.399(8) . ?
C1 H1 0.9500 . ?
C1 C2 1.400(8) . ?
C2 H2 0.9500 . ?
C2 C3 1.351(9) . ?
C3 H3 0.9500 . ?
C3 C4 1.393(10) . ?
C4 H4 0.9500 . ?
C4 C5 1.390(8) . ?
C5 H5 0.9500 . ?
C6 C7 1.391(8) . ?
C6 C11 1.387(8) . ?
C7 H7 0.9500 . ?
C7 C8 1.392(8) . ?
C8 H8 0.9500 . ?
C8 C9 1.375(11) . ?
C9 H9 0.9500 . ?
C9 C10 1.380(11) . ?
C10 H10 0.9500 . ?
C10 C11 1.390(8) . ?
C11 H11 0.9500 . ?
C12 C13 1.414(14) . ?
C12 C17 1.401(15) . ?
C13 H13 0.9500 . ?
C13 C14 1.382(16) . ?
C14 H14 0.9500 . ?
C14 C15 1.374(16) . ?
C15 H15 0.9500 . ?
C15 C16 1.366(14) . ?
C16 H16 0.9500 . ?
C16 C17 1.421(14) . ?
C17 H17 0.9500 . ?
C18 C19 1.36(2) . ?
C18 C23 1.40(2) . ?
C19 H19 0.9500 . ?
C19 C20 1.40(2) . ?
C20 H20 0.9500 . ?
C20 C21 1.378(19) . ?
C21 H21 0.9500 . ?
C21 C22 1.40(2) . ?
C22 H22 0.9500 . ?
C22 C23 1.39(2) . ?
C23 H23 0.9500 . ?
C24 C25 1.405(10) . ?
C24 C29 1.402(9) . ?
C25 H25 0.9500 . ?
C25 C26 1.381(12) . ?
C26 H26 0.9500 . ?
C26 C27 1.363(12) . ?
C27 H27 0.9500 . ?
C27 C28 1.388(13) . ?
C28 H28 0.9500 . ?
C28 C29 1.390(12) . ?
C29 H29 0.9500 . ?
C30 C31 1.382(8) . ?
C30 C35 1.394(8) . ?
C31 H31 0.9500 . ?
C31 C32 1.404(10) . ?
C32 H32 0.9500 . ?
C32 C33 1.378(10) . ?
C33 H33 0.9500 . ?
C33 C34 1.369(9) . ?
C34 H34 0.9500 . ?
C34 C35 1.388(9) . ?
C35 H35 0.9500 . ?
C36 C37 1.399(9) . ?
C36 C41 1.396(8) . ?
C37 H37 0.9500 . ?
C37 C38 1.379(9) . ?
C38 H38 0.9500 . ?
C38 C39 1.385(9) . ?
C39 H39 0.9500 . ?
C39 C40 1.372(11) . ?
C40 H40 0.9500 . ?
C40 C41 1.392(9) . ?
C41 H41 0.9500 . ?
C42 C43 1.411(9) . ?
C42 C47 1.399(8) . ?
C43 H43 0.9500 . ?
C43 C44 1.391(9) . ?
C44 H44 0.9500 . ?
C44 C45 1.379(10) . ?
C45 H45 0.9500 . ?
C45 C46 1.372(11) . ?
C46 H46 0.9500 . ?
C46 C47 1.397(9) . ?
C47 H47 0.9500 . ?
C48 C49 1.404(9) . ?
C48 C53 1.399(8) . ?
C49 H49 0.9500 . ?
C49 C50 1.366(11) . ?
C50 H50 0.9500 . ?
C50 C51 1.384(11) . ?
C51 H51 0.9500 . ?
C51 C52 1.390(11) . ?
C52 H52 0.9500 . ?
C52 C53 1.384(10) . ?
C53 H53 0.9500 . ?
C54 C55 1.395(8) . ?
C54 C59 1.388(8) . ?
C55 H55 0.9500 . ?
C55 C56 1.368(10) . ?
C56 H56 0.9500 . ?
C56 C57 1.358(11) . ?
C57 H57 0.9500 . ?
C57 C58 1.375(10) . ?
C58 H58 0.9500 . ?
C58 C59 1.403(9) . ?
C59 H59 0.9500 . ?
C60 C61 1.358(10) . ?
C60 C65 1.400(9) . ?
C61 H61 0.9500 . ?
C61 C62 1.400(10) . ?
C62 H62 0.9500 . ?
C62 C63 1.339(13) . ?
C63 H63 0.9500 . ?
C63 C64 1.380(14) . ?
C64 H64 0.9500 . ?
C64 C65 1.400(11) . ?
C65 H65 0.9500 . ?
C66 C67 1.385(12) . ?
C66 C71 1.416(14) . ?
C67 H67 0.9500 . ?
C67 C68 1.397(14) . ?
C68 H68 0.9500 . ?
C68 C69 1.364(15) . ?
C69 H69 0.9500 . ?
C69 C70 1.389(13) . ?
C70 H70 0.9500 . ?
C70 C71 1.365(14) . ?
C71 H71 0.9500 . ?
C72 C73 1.399(7) . ?
C72 C77 1.398(7) . ?
C73 H73 0.9500 . ?
C73 C74 1.381(9) . ?
C74 H74 0.9500 . ?
C74 C75 1.372(10) . ?
C75 H75 0.9500 . ?
C75 C76 1.371(10) . ?
C76 H76 0.9500 . ?
C76 C77 1.388(9) . ?
C77 H77 0.9500 . ?
C78 C79 1.394(7) . ?
C78 C83 1.386(9) . ?
C79 H79 0.9500 . ?
C79 C80 1.395(9) . ?
C80 H80 0.9500 . ?
C80 C81 1.362(10) . ?
C81 H81 0.9500 . ?
C81 C82 1.370(10) . ?
C82 H82 0.9500 . ?
C82 C83 1.385(12) . ?
C83 H83 0.9500 . ?
C84 C85 1.402(10) . ?
C84 C89 1.409(10) . ?
C85 H85 0.9500 . ?
C85 C86 1.394(8) . ?
C86 H86 0.9500 . ?
C86 C87 1.380(12) . ?
C87 H87 0.9500 . ?
C87 C88 1.381(13) . ?
C88 H88 0.9500 . ?
C88 C89 1.400(9) . ?
C89 H89 0.9500 . ?
C90 C91 1.388(10) . ?
C90 C95 1.394(14) . ?
C90 C96 1.482(13) . ?
C91 H91 0.9500 . ?
C91 C92 1.389(13) . ?
C92 H92 0.9500 . ?
C92 C93 1.400(13) . ?
C93 H93 0.9500 . ?
C93 C94 1.320(12) . ?
C94 H94 0.9500 . ?
C94 C95 1.419(15) . ?
C95 H95 0.9500 . ?
C96 H96A 0.9800 . ?
C96 H96B 0.9800 . ?
C96 H96C 0.9800 . ?
C97 C98 1.380(14) . ?
C97 C102 1.388(10) . ?
C97 C103 1.514(14) . ?
C98 H98 0.9500 . ?
C98 C99 1.380(15) . ?
C99 H99 0.9500 . ?
C99 C100 1.364(13) . ?
C100 H100 0.9500 . ?
C100 C101 1.388(12) . ?
C101 H101 0.9500 . ?
C101 C102 1.381(13) . ?
C102 H102 0.9500 . ?
C103 H10A 0.9800 . ?
C103 H10B 0.9800 . ?
C103 H10C 0.9800 . ?
C104 C105 1.378(11) . ?
C104 C109 1.393(11) . ?
C104 C110 1.498(11) . ?
C105 H105 0.9500 . ?
C105 C106 1.375(10) . ?
C106 H106 0.9500 . ?
C106 C107 1.388(10) . ?
C107 H107 0.9500 . ?
C107 C108 1.381(11) . ?
C108 H108 0.9500 . ?
C108 C109 1.383(12) . ?
C109 H109 0.9500 . ?
C110 H11A 0.9800 . ?
C110 H11B 0.9800 . ?
C110 H11C 0.9800 . ?
C111 C112 1.3900 . ?
C111 C116 1.3900 . ?
C111 C117 1.485(18) . ?
C112 H112 0.9500 . ?
C112 C113 1.3900 . ?
C113 H113 0.9500 . ?
C113 C114 1.3900 . ?
C114 H114 0.9500 . ?
C114 C115 1.3900 . ?
C115 H115 0.9500 . ?
C115 C116 1.3900 . ?
C116 H116 0.9500 . ?
C117 H11D 0.9800 . ?
C117 H11E 0.9800 . ?
C117 H11F 0.9800 . ?
C118 C119 1.3900 . ?
C118 C123 1.3900 . ?
C118 C124 1.480(18) . ?
C119 H119 0.9500 . ?
C119 C120 1.3900 . ?
C120 H120 0.9500 . ?
C120 C121 1.3900 . ?
C121 H121 0.9500 . ?
C121 C122 1.3900 . ?
C122 H122 0.9500 . ?
C122 C123 1.3900 . ?
C123 H123 0.9500 . ?
C124 H12A 0.9800 . ?
C124 H12B 0.9800 . ?
C124 H12C 0.9800 . ?
C125 H12D 0.9800 . ?
C125 H12E 0.9800 . ?
C125 H12F 0.9800 . ?
C125 C133 1.488(14) . ?
C133 C129 1.3900 . ?
C133 C126 1.3900 . ?
C129 H129 0.9500 . ?
C129 C128 1.3900 . ?
C128 H128 0.9500 . ?
C128 C127 1.3900 . ?
C127 H127 0.9500 . ?
C127 C198 1.3900 . ?
C198 H198 0.9500 . ?
C198 C126 1.3900 . ?
C126 H126 0.9500 . ?
C130 C131 1.3900 . ?
C130 C136 1.3900 . ?
C131 H131 0.9500 . ?
C131 C132 1.3900 . ?
C132 H132 0.9500 . ?
C132 C134 1.3900 . ?
C134 H134 0.9500 . ?
C134 C135 1.3900 . ?
C135 H135 0.9500 . ?
C135 C136 1.3900 . ?
C136 H136 0.9500 . ?
C137 C142 1.3900 . ?
C137 C138 1.3900 . ?
C142 H142 0.9500 . ?
C142 C141 1.3900 . ?
C141 H141 0.9500 . ?
C141 C140 1.3900 . ?
C140 H140 0.9500 . ?
C140 C139 1.3900 . ?
C139 H139 0.9500 . ?
C139 C138 1.3900 . ?
C138 H138 0.9500 . ?
C143 C144 1.3900 . ?
C143 C148 1.3900 . ?
C144 H144 0.9500 . ?
C144 C145 1.3900 . ?
C145 H145 0.9500 . ?
C145 C146 1.3900 . ?
C146 H146 0.9500 . ?
C146 C147 1.3900 . ?
C147 H147 0.9500 . ?
C147 C148 1.3900 . ?
C148 H148 0.9500 . ?

loop_
_geom_torsion_atom_site_label_1
_geom_torsion_atom_site_label_2
_geom_torsion_atom_site_label_3
_geom_torsion_atom_site_label_4
_geom_torsion
_geom_torsion_site_symmetry_1
_geom_torsion_site_symmetry_2
_geom_torsion_site_symmetry_3
_geom_torsion_site_symmetry_4
_geom_torsion_publ_flag
K1 Si1 O1 Pr1 145.2(5) . . . . ?
K1 Si1 C0 C1 -118.2(5) . . . . ?
K1 Si1 C0 C5 55.5(5) . . . . ?
K1 Si1 C6 C7 -125.9(4) . . . . ?
K1 Si1 C6 C11 54.8(4) . . . . ?
K1 Si1 C130 K2 -74.9(11) . . . . ?
K1 Si1 C130 C131 11.3(16) . . . . ?
K1 Si1 C130 C136 -170.3(7) . . . . ?
K1 Si5 O5 Pr1 -173.8(13) . . . . ?
K1 Si5 C72 C73 -87.3(5) . . . . ?
K1 Si5 C72 C77 95.5(5) . . . . ?
K1 Si5 C78 C79 -157.0(4) . . . . ?
K1 Si5 C78 C83 24.0(5) . . . . ?
K1 C0 C1 C2 70.6(7) . . . . ?
K1 C0 C5 C4 -104.0(7) . . . . ?
K1 C60 C61 C62 68.1(8) . . . . ?
K1 C60 C65 C64 -76.2(7) . . . . ?
K1 C61 C62 C63 61.7(9) . . . . ?
K1 C62 C63 C64 61.5(8) . . . . ?
K1 C63 C64 C65 66.5(7) . . . . ?
K1 C64 C65 C60 75.2(7) . . . . ?
K1 C84 C85 C86 79.8(6) . . . . ?
K1 C84 C89 C88 -86.7(6) . . . . ?
K1 C85 C86 C87 60.4(7) . . . . ?
K1 C88 C89 C84 74.5(6) . . . . ?
K2 Si2 O2 Pr1 153.9(7) . . . . ?
K2 Si2 C18 C19 98.5(18) . . . . ?
K2 Si2 C18 C23 -90.9(18) . . . . ?
K2 Si2 C24 C25 95.2(6) . . . . ?
K2 Si2 C24 C29 -83.5(6) . . . . ?
K2 Si2 C30 C31 -49.4(5) . . . . ?
K2 Si2 C30 C35 131.8(5) . . . . ?
K2 Si3 O3 Pr1 -132.2(6) . . . . ?
K2 Si3 C36 C37 -24.3(5) . . . . ?
K2 Si3 C36 C41 153.2(4) . . . . ?
K2 Si3 C42 C43 -84.5(4) . . . . ?
K2 Si3 C42 C47 87.9(4) . . . . ?
K2 Si3 C48 C49 83.5(5) . . . . ?
K2 Si3 C48 C53 -98.6(5) . . . . ?
K2 C12 C13 C14 -65.7(11) . . . . ?
K2 C12 C17 C16 64.7(9) . . . . ?
K2 C13 C14 C15 -70.8(10) . . . . ?
K2 C14 C15 C16 -71.0(10) . . . . ?
K2 C15 C16 C17 -73.1(9) . . . . ?
K2 C16 C17 C12 -70.5(10) . . . . ?
K2 C24 C25 C26 -93.2(8) . . . . ?
K2 C24 C29 C28 99.1(8) . . . . ?
K2 C42 C43 C44 80.1(5) . . . . ?
K2 C42 C47 C46 -79.7(5) . . . . ?
K2 C43 C44 C45 70.0(6) . . . . ?
K2 C44 C45 C46 58.5(6) . . . . ?
K2 C130 C131 C132 -63.6(6) . . . . ?
K2 C130 C136 C135 62.0(6) . . . . ?
K2 C131 C132 C134 -69.4(6) . . . . ?
K2 C132 C134 C135 -73.9(7) . . . . ?
K2 C134 C135 C136 -72.1(6) . . . . ?
K2 C135 C136 C130 -66.0(6) . . . . ?
Si1 C0 C1 C2 170.6(5) . . . . ?
Si1 C0 C5 K1 -64.6(4) . . . . ?
Si1 C0 C5 C4 -168.7(6) . . . . ?
Si1 C6 C7 C8 -178.6(4) . . . . ?
Si1 C6 C11 C10 179.0(5) . . . . ?
Si1 C12 C13 K2 -108.0(10) . . . . ?
Si1 C12 C13 C14 -173.7(12) . . . . ?
Si1 C12 C17 K2 109.5(9) . . . . ?
Si1 C12 C17 C16 174.2(11) . . . . ?
Si1 C130 C131 K2 -118.0(12) . . . . ?
Si1 C130 C131 C132 178.4(16) . . . . ?
Si1 C130 C136 K2 119.7(12) . . . . ?
Si1 C130 C136 C135 -178.3(17) . . . . ?
Si2 C18 C19 C20 169.3(19) . . . . ?
Si2 C18 C23 C22 -167.9(17) . . . . ?
Si2 C24 C25 C26 -179.8(7) . . . . ?
Si2 C24 C29 K2 80.5(5) . . . . ?
Si2 C24 C29 C28 179.6(7) . . . . ?
Si2 C30 C31 C32 -178.6(5) . . . . ?
Si2 C30 C35 C34 179.2(5) . . . . ?
Si2 C137 C142 C141 172.6(11) . . . . ?
Si2 C137 C138 C139 -172.2(12) . . . . ?
Si3 C36 C37 C38 176.1(5) . . . . ?
Si3 C36 C41 C40 -177.6(5) . . . . ?
Si3 C42 C43 K2 90.3(3) . . . . ?
Si3 C42 C43 C44 170.4(4) . . . . ?
Si3 C42 C47 K2 -91.6(4) . . . . ?
Si3 C42 C47 C46 -171.3(4) . . . . ?
Si3 C48 C49 C50 176.3(6) . . . . ?
Si3 C48 C53 C52 -175.9(6) . . . . ?
Si4 C54 C55 C56 179.6(5) . . . . ?
Si4 C54 C59 C58 178.8(5) . . . . ?
Si4 C60 C61 K1 104.6(4) . . . . ?
Si4 C60 C61 C62 172.6(7) . . . . ?
Si4 C60 C65 K1 -96.6(5) . . . . ?
Si4 C60 C65 C64 -172.8(6) . . . . ?
Si4 C66 C67 C68 178.5(13) . . . . ?
Si4 C66 C71 C70 179.9(10) . . . . ?
Si4 C143 C144 C145 -180(2) . . . . ?
Si4 C143 C148 C147 180(2) . . . . ?
Si5 C72 C73 C74 -177.5(5) . . . . ?
Si5 C72 C77 C76 176.8(5) . . . . ?
Si5 C78 C79 C80 -179.8(4) . . . . ?
Si5 C78 C83 C82 178.6(7) . . . . ?
Si5 C84 C85 K1 89.9(4) . . . . ?
Si5 C84 C85 C86 169.7(5) . . . . ?
Si5 C84 C89 K1 -82.1(4) . . . . ?
Si5 C84 C89 C88 -168.7(5) . . . . ?
O1 Si1 C0 K1 9.7(2) . . . . ?
O1 Si1 C0 C1 -108.6(5) . . . . ?
O1 Si1 C0 C5 65.2(5) . . . . ?
O1 Si1 C6 C7 -169.9(4) . . . . ?
O1 Si1 C6 C11 10.8(5) . . . . ?
O1 Si1 C130 K2 -38.1(9) . . . . ?
O1 Si1 C130 C131 48.2(12) . . . . ?
O1 Si1 C130 C136 -133.4(10) . . . . ?
O2 Si2 C18 C19 39.5(18) . . . . ?
O2 Si2 C18 C23 -150.0(13) . . . . ?
O2 Si2 C24 K2 -20.2(2) . . . . ?
O2 Si2 C24 C25 75.1(7) . . . . ?
O2 Si2 C24 C29 -103.6(6) . . . . ?
O2 Si2 C30 C31 4.5(6) . . . . ?
O2 Si2 C30 C35 -174.2(5) . . . . ?
O3 Si3 C36 C37 31.3(6) . . . . ?
O3 Si3 C36 C41 -151.2(5) . . . . ?
O3 Si3 C42 K2 3.6(3) . . . . ?
O3 Si3 C42 C43 -80.8(5) . . . . ?
O3 Si3 C42 C47 91.5(5) . . . . ?
O3 Si3 C48 C49 27.3(6) . . . . ?
O3 Si3 C48 C53 -154.9(5) . . . . ?
O4 Si4 C54 C55 -13.9(5) . . . . ?
O4 Si4 C54 C59 167.3(5) . . . . ?
O4 Si4 C60 K1 31.9(3) . . . . ?
O4 Si4 C60 C61 -62.1(6) . . . . ?
O4 Si4 C60 C65 111.1(6) . . . . ?
O4 Si4 C66 C67 0.4(12) . . . . ?
O4 Si4 C66 C71 -178.7(10) . . . . ?
O4 Si4 C143 C144 171.5(15) . . . . ?
O4 Si4 C143 C148 -8.2(14) . . . . ?
O5 Si5 C72 C73 -29.9(5) . . . . ?
O5 Si5 C72 C77 153.0(5) . . . . ?
O5 Si5 C78 C79 148.5(4) . . . . ?
O5 Si5 C78 C83 -30.4(5) . . . . ?
C0 Si1 O1 Pr1 131.2(4) . . . . ?
C0 Si1 O1 K1 -14.0(3) . . . . ?
C0 Si1 C6 C7 -52.6(5) . . . . ?
C0 Si1 C6 C11 128.1(4) . . . . ?
C0 Si1 C130 K2 -153.5(6) . . . . ?
C0 Si1 C130 C131 -67.3(12) . . . . ?
C0 Si1 C130 C136 111.1(10) . . . . ?
C0 C1 C2 C3 -0.5(11) . . . . ?
C1 C0 C5 K1 109.6(5) . . . . ?
C1 C0 C5 C4 5.6(10) . . . . ?
C1 C2 C3 C4 2.0(12) . . . . ?
C2 C3 C4 C5 0.3(11) . . . . ?
C3 C4 C5 K1 -103.1(7) . . . . ?
C3 C4 C5 C0 -4.2(11) . . . . ?
C5 C0 C1 C2 -3.2(9) . . . . ?
C6 Si1 O1 Pr1 -110.9(4) . . . . ?
C6 Si1 O1 K1 103.9(2) . . . . ?
C6 Si1 C0 K1 -111.3(2) . . . . ?
C6 Si1 C0 C1 130.5(5) . . . . ?
C6 Si1 C0 C5 -55.8(5) . . . . ?
C6 Si1 C130 K2 84.6(9) . . . . ?
C6 Si1 C130 C131 170.9(9) . . . . ?
C6 Si1 C130 C136 -10.8(13) . . . . ?
C6 C7 C8 C9 -0.4(9) . . . . ?
C7 C6 C11 C10 -0.3(8) . . . . ?
C7 C8 C9 C10 -0.3(10) . . . . ?
C8 C9 C10 C11 0.7(10) . . . . ?
C9 C10 C11 C6 -0.4(9) . . . . ?
C11 C6 C7 C8 0.7(8) . . . . ?
C12 Si1 O1 Pr1 8.9(6) . . . . ?
C12 Si1 O1 K1 -136.3(5) . . . . ?
C12 Si1 C0 K1 132.8(5) . . . . ?
C12 Si1 C0 C1 14.5(7) . . . . ?
C12 Si1 C0 C5 -171.7(6) . . . . ?
C12 Si1 C6 C7 66.7(6) . . . . ?
C12 Si1 C6 C11 -112.6(6) . . . . ?
C12 C13 C14 K2 71.9(12) . . . . ?
C12 C13 C14 C15 1.1(19) . . . . ?
C13 C12 C17 K2 -59.1(10) . . . . ?
C13 C12 C17 C16 5.6(16) . . . . ?
C13 C14 C15 K2 74.3(11) . . . . ?
C13 C14 C15 C16 3.3(18) . . . . ?
C14 C15 C16 K2 70.1(11) . . . . ?
C14 C15 C16 C17 -3.0(17) . . . . ?
C15 C16 C17 K2 68.8(9) . . . . ?
C15 C16 C17 C12 -1.7(16) . . . . ?
C17 C12 C13 K2 60.3(10) . . . . ?
C17 C12 C13 C14 -5.4(18) . . . . ?
C18 Si2 O2 Pr1 -63.3(11) . . . . ?
C18 Si2 O2 K2 142.8(10) . . . . ?
C18 Si2 C24 K2 -147.0(8) . . . . ?
C18 Si2 C24 C25 -51.7(11) . . . . ?
C18 Si2 C24 C29 129.5(10) . . . . ?
C18 Si2 C30 C31 133.0(8) . . . . ?
C18 Si2 C30 C35 -45.7(9) . . . . ?
C18 C19 C20 C21 -1(2) . . . . ?
C19 C18 C23 C22 3(2) . . . . ?
C19 C20 C21 C22 0(2) . . . . ?
C20 C21 C22 C23 1(3) . . . . ?
C21 C22 C23 C18 -3(2) . . . . ?
C23 C18 C19 C20 -1(2) . . . . ?
C24 Si2 O2 Pr1 177.5(5) . . . . ?
C24 Si2 O2 K2 23.6(3) . . . . ?
C24 Si2 C18 C19 162.4(14) . . . . ?
C24 Si2 C18 C23 -27.0(17) . . . . ?
C24 Si2 C30 C31 -116.9(5) . . . . ?
C24 Si2 C30 C35 64.4(5) . . . . ?
C24 C25 C26 C27 1.0(14) . . . . ?
C25 C24 C29 K2 -98.2(7) . . . . ?
C25 C24 C29 C28 0.8(12) . . . . ?
C25 C26 C27 C28 -0.6(15) . . . . ?
C26 C27 C28 C29 0.4(15) . . . . ?
C27 C28 C29 K2 74.2(10) . . . . ?
C27 C28 C29 C24 -0.5(15) . . . . ?
C29 C24 C25 C26 -1.0(12) . . . . ?
C30 Si2 O2 Pr1 58.9(6) . . . . ?
C30 Si2 O2 K2 -95.0(2) . . . . ?
C30 Si2 C18 C19 -85.7(15) . . . . ?
C30 Si2 C18 C23 84.9(16) . . . . ?
C30 Si2 C24 K2 101.6(2) . . . . ?
C30 Si2 C24 C25 -163.2(6) . . . . ?
C30 Si2 C24 C29 18.1(7) . . . . ?
C30 C31 C32 C33 -0.8(11) . . . . ?
C31 C30 C35 C34 0.4(9) . . . . ?
C31 C32 C33 C34 1.0(12) . . . . ?
C32 C33 C34 C35 -0.4(12) . . . . ?
C33 C34 C35 C30 -0.3(11) . . . . ?
C35 C30 C31 C32 0.1(9) . . . . ?
C36 Si3 O3 Pr1 105.8(6) . . . . ?
C36 Si3 O3 K2 -122.0(3) . . . . ?
C36 Si3 C42 K2 124.6(2) . . . . ?
C36 Si3 C42 C43 40.2(5) . . . . ?
C36 Si3 C42 C47 -147.5(4) . . . . ?
C36 Si3 C48 C49 -98.2(5) . . . . ?
C36 Si3 C48 C53 79.7(6) . . . . ?
C36 C37 C38 C39 1.1(10) . . . . ?
C37 C36 C41 C40 0.0(9) . . . . ?
C37 C38 C39 C40 0.9(11) . . . . ?
C38 C39 C40 C41 -2.3(10) . . . . ?
C39 C40 C41 C36 1.9(10) . . . . ?
C41 C36 C37 C38 -1.5(9) . . . . ?
C42 Si3 O3 Pr1 -136.2(5) . . . . ?
C42 Si3 O3 K2 -4.0(3) . . . . ?
C42 Si3 C36 C37 -84.8(5) . . . . ?
C42 Si3 C36 C41 92.7(5) . . . . ?
C42 Si3 C48 C49 144.6(5) . . . . ?
C42 Si3 C48 C53 -37.6(6) . . . . ?
C42 C43 C44 K2 -68.2(5) . . . . ?
C42 C43 C44 C45 1.8(9) . . . . ?
C43 C42 C47 K2 80.8(5) . . . . ?
C43 C42 C47 C46 1.1(8) . . . . ?
C43 C44 C45 C46 0.2(10) . . . . ?
C44 C45 C46 C47 -1.6(10) . . . . ?
C45 C46 C47 K2 -65.2(6) . . . . ?
C45 C46 C47 C42 0.9(9) . . . . ?
C47 C42 C43 K2 -82.5(4) . . . . ?
C47 C42 C43 C44 -2.4(8) . . . . ?
C48 Si3 O3 Pr1 -16.5(6) . . . . ?
C48 Si3 O3 K2 115.7(3) . . . . ?
C48 Si3 C36 C37 157.5(5) . . . . ?
C48 Si3 C36 C41 -25.1(5) . . . . ?
C48 Si3 C42 K2 -119.2(2) . . . . ?
C48 Si3 C42 C43 156.4(4) . . . . ?
C48 Si3 C42 C47 -31.3(5) . . . . ?
C48 C49 C50 C51 0.8(12) . . . . ?
C49 C48 C53 C52 2.0(10) . . . . ?
C49 C50 C51 C52 -0.2(12) . . . . ?
C50 C51 C52 C53 0.5(12) . . . . ?
C51 C52 C53 C48 -1.5(12) . . . . ?
C53 C48 C49 C50 -1.7(10) . . . . ?
C54 Si4 O4 Pr1 -134.9(7) . . . . ?
C54 Si4 C60 K1 151.5(2) . . . . ?
C54 Si4 C60 C61 57.5(6) . . . . ?
C54 Si4 C60 C65 -129.3(6) . . . . ?
C54 Si4 C66 C67 -121.3(10) . . . . ?
C54 Si4 C66 C71 59.6(13) . . . . ?
C54 Si4 C143 C144 54(2) . . . . ?
C54 Si4 C143 C148 -125.6(10) . . . . ?
C54 C55 C56 C57 1.9(11) . . . . ?
C55 C54 C59 C58 0.0(9) . . . . ?
C55 C56 C57 C58 -0.5(11) . . . . ?
C56 C57 C58 C59 -1.1(11) . . . . ?
C57 C58 C59 C54 1.3(10) . . . . ?
C59 C54 C55 C56 -1.6(9) . . . . ?
C60 Si4 O4 Pr1 -14.3(8) . . . . ?
C60 Si4 C54 C55 -134.1(5) . . . . ?
C60 Si4 C54 C59 47.1(6) . . . . ?
C60 Si4 C66 C67 119.1(10) . . . . ?
C60 Si4 C66 C71 -60.1(12) . . . . ?
C60 Si4 C143 C144 -66(2) . . . . ?
C60 Si4 C143 C148 114.1(10) . . . . ?
C60 C61 C62 K1 -61.5(7) . . . . ?
C60 C61 C62 C63 0.2(15) . . . . ?
C61 C60 C65 K1 76.9(6) . . . . ?
C61 C60 C65 C64 0.8(11) . . . . ?
C61 C62 C63 K1 -60.3(9) . . . . ?
C61 C62 C63 C64 1.2(15) . . . . ?
C62 C63 C64 K1 -68.0(9) . . . . ?
C62 C63 C64 C65 -1.5(14) . . . . ?
C63 C64 C65 K1 -74.7(8) . . . . ?
C63 C64 C65 C60 0.5(12) . . . . ?
C65 C60 C61 K1 -69.2(6) . . . . ?
C65 C60 C61 C62 -1.1(12) . . . . ?
C66 Si4 O4 Pr1 101.7(9) . . . . ?
C66 Si4 C54 C55 109.3(7) . . . . ?
C66 Si4 C54 C59 -69.4(7) . . . . ?
C66 Si4 C60 K1 -88.0(6) . . . . ?
C66 Si4 C60 C61 178.0(8) . . . . ?
C66 Si4 C60 C65 -8.8(8) . . . . ?
C66 C67 C68 C69 2.2(19) . . . . ?
C67 C66 C71 C70 0.7(17) . . . . ?
C67 C68 C69 C70 -0.5(19) . . . . ?
C68 C69 C70 C71 -1.0(19) . . . . ?
C69 C70 C71 C66 0.9(19) . . . . ?
C71 C66 C67 C68 -2.3(17) . . . . ?
C72 Si5 O5 Pr1 50.6(12) . . . . ?
C72 Si5 O5 K1 -135.6(2) . . . . ?
C72 Si5 C78 C79 21.9(5) . . . . ?
C72 Si5 C78 C83 -157.1(5) . . . . ?
C72 C73 C74 C75 0.2(11) . . . . ?
C73 C72 C77 C76 -0.4(9) . . . . ?
C73 C74 C75 C76 0.3(11) . . . . ?
C74 C75 C76 C77 -0.8(11) . . . . ?
C75 C76 C77 C72 0.9(10) . . . . ?
C77 C72 C73 C74 -0.2(9) . . . . ?
C78 Si5 O5 Pr1 -72.4(12) . . . . ?
C78 Si5 O5 K1 101.3(2) . . . . ?
C78 Si5 C72 C73 94.3(5) . . . . ?
C78 Si5 C72 C77 -82.8(5) . . . . ?
C78 C79 C80 C81 2.0(8) . . . . ?
C79 C78 C83 C82 -0.4(11) . . . . ?
C79 C80 C81 C82 -2.0(10) . . . . ?
C80 C81 C82 C83 0.9(13) . . . . ?
C81 C82 C83 C78 0.4(14) . . . . ?
C83 C78 C79 C80 -0.8(8) . . . . ?
C84 Si5 O5 Pr1 170.8(11) . . . . ?
C84 Si5 O5 K1 -15.5(3) . . . . ?
C84 Si5 C72 C73 -150.0(5) . . . . ?
C84 Si5 C72 C77 32.9(6) . . . . ?
C84 Si5 C78 C79 -94.3(5) . . . . ?
C84 Si5 C78 C83 86.8(5) . . . . ?
C84 C85 C86 C87 -1.5(10) . . . . ?
C85 C84 C89 K1 87.3(5) . . . . ?
C85 C84 C89 C88 0.6(9) . . . . ?
C85 C86 C87 C88 1.8(11) . . . . ?
C86 C87 C88 K1 -59.1(7) . . . . ?
C86 C87 C88 C89 -0.9(11) . . . . ?
C87 C88 C89 K1 -74.8(7) . . . . ?
C87 C88 C89 C84 -0.3(11) . . . . ?
C89 C84 C85 K1 -79.5(5) . . . . ?
C89 C84 C85 C86 0.3(9) . . . . ?
C90 C91 C92 C93 -0.9(14) . . . . ?
C91 C90 C95 C94 -0.3(15) . . . . ?
C91 C92 C93 C94 1.8(16) . . . . ?
C92 C93 C94 C95 -1.9(17) . . . . ?
C93 C94 C95 C90 1.2(17) . . . . ?
C95 C90 C91 C92 0.2(14) . . . . ?
C96 C90 C91 C92 179.8(9) . . . . ?
C96 C90 C95 C94 -179.9(10) . . . . ?
C97 C98 C99 C100 -0.6(15) . . . . ?
C98 C97 C102 C101 -2.3(13) . . . . ?
C98 C99 C100 C101 -0.7(14) . . . . ?
C99 C100 C101 C102 0.6(14) . . . . ?
C100 C101 C102 C97 0.9(14) . . . . ?
C102 C97 C98 C99 2.1(13) . . . . ?
C103 C97 C98 C99 179.5(8) . . . . ?
C103 C97 C102 C101 -179.7(8) . . . . ?
C104 C105 C106 C107 -1.9(9) . . . . ?
C105 C104 C109 C108 1.2(9) . . . . ?
C105 C106 C107 C108 2.2(9) . . . . ?
C106 C107 C108 C109 -0.7(10) . . . . ?
C107 C108 C109 C104 -0.9(10) . . . . ?
C109 C104 C105 C106 0.3(9) . . . . ?
C110 C104 C105 C106 -179.1(6) . . . . ?
C110 C104 C109 C108 -179.4(6) . . . . ?
C111 C112 C113 C114 0.0 . . . . ?
C112 C111 C116 C115 0.0 . . . . ?
C112 C113 C114 C115 0.0 . . . . ?
C113 C114 C115 C116 0.0 . . . . ?
C114 C115 C116 C111 0.0 . . . . ?
C116 C111 C112 C113 0.0 . . . . ?
C117 C111 C112 C113 179.9(17) . . . . ?
C117 C111 C116 C115 -179.9(17) . . . . ?
C118 C119 C120 C121 0.0 . . . . ?
C119 C118 C123 C122 0.0 . . . . ?
C119 C120 C121 C122 0.0 . . . . ?
C120 C121 C122 C123 0.0 . . . . ?
C121 C122 C123 C118 0.0 . . . . ?
C123 C118 C119 C120 0.0 . . . . ?
C124 C118 C119 C120 -180(3) . . . . ?
C124 C118 C123 C122 180(2) . . . . ?
C125 C133 C129 C128 -180(5) . . . . ?
C125 C133 C126 C198 180(5) . . . . ?
C133 C129 C128 C127 0.0 . . . . ?
C129 C133 C126 C198 0.0 . . . . ?
C129 C128 C127 C198 0.0 . . . . ?
C128 C127 C198 C126 0.0 . . . . ?
C127 C198 C126 C133 0.0 . . . . ?
C126 C133 C129 C128 0.0 . . . . ?
C130 Si1 O1 Pr1 11.9(8) . . . . ?
C130 Si1 O1 K1 -133.3(7) . . . . ?
C130 Si1 C0 K1 124.1(7) . . . . ?
C130 Si1 C0 C1 5.8(9) . . . . ?
C130 Si1 C0 C5 179.6(8) . . . . ?
C130 Si1 C6 C7 71.8(9) . . . . ?
C130 Si1 C6 C11 -107.5(9) . . . . ?
C130 C131 C132 K2 69.4(6) . . . . ?
C130 C131 C132 C134 0.0 . . . . ?
C131 C130 C136 K2 -62.0(6) . . . . ?
C131 C130 C136 C135 0.0 . . . . ?
C131 C132 C134 K2 73.9(7) . . . . ?
C131 C132 C134 C135 0.0 . . . . ?
C132 C134 C135 K2 72.1(6) . . . . ?
C132 C134 C135 C136 0.0 . . . . ?
C134 C135 C136 K2 66.0(6) . . . . ?
C134 C135 C136 C130 0.0 . . . . ?
C136 C130 C131 K2 63.6(6) . . . . ?
C136 C130 C131 C132 0.0 . . . . ?
C137 Si2 O2 Pr1 -57.3(8) . . . . ?
C137 Si2 O2 K2 148.8(6) . . . . ?
C137 Si2 C24 K2 -147.0(6) . . . . ?
C137 Si2 C24 C25 -51.7(9) . . . . ?
C137 Si2 C24 C29 129.6(8) . . . . ?
C137 Si2 C30 C31 126.7(6) . . . . ?
C137 Si2 C30 C35 -52.0(6) . . . . ?
C137 C142 C141 C140 0.0 . . . . ?
C142 C137 C138 C139 0.0 . . . . ?
C142 C141 C140 C139 0.0 . . . . ?
C141 C140 C139 C138 0.0 . . . . ?
C140 C139 C138 C137 0.0 . . . . ?
C138 C137 C142 C141 0.0 . . . . ?
C143 Si4 O4 Pr1 109.3(14) . . . . ?
C143 Si4 C54 C55 104.6(11) . . . . ?
C143 Si4 C54 C59 -74.2(12) . . . . ?
C143 Si4 C60 K1 -90.7(11) . . . . ?
C143 Si4 C60 C61 175.2(12) . . . . ?
C143 Si4 C60 C65 -11.5(12) . . . . ?
C143 C144 C145 C146 0.0 . . . . ?
C144 C143 C148 C147 0.0 . . . . ?
C144 C145 C146 C147 0.0 . . . . ?
C145 C146 C147 C148 0.0 . . . . ?
C146 C147 C148 C143 0.0 . . . . ?
C148 C143 C144 C145 0.0 . . . . ?

loop_
_exptl_oxdiff_crystal_face_indexfrac_h
_exptl_oxdiff_crystal_face_indexfrac_k
_exptl_oxdiff_crystal_face_indexfrac_l
_exptl_oxdiff_crystal_face_x
_exptl_oxdiff_crystal_face_y
_exptl_oxdiff_crystal_face_z
0.0015 1.0010 -0.0003 0.0193 0.0608 -0.0088
1.0031 -0.0001 -0.9957 0.0067 -0.0169 -0.1026
-0.9958 0.0051 -1.0061 -0.1030 0.0337 0.0056
-1.0068 -0.0023 1.9966 0.0415 0.0085 0.1511
1.0068 0.0023 -1.9966 -0.0415 -0.0085 -0.1511
0.3843 -15.5097 0.9652 -0.2301 -0.9598 0.1609
0.9943 -1.0061 1.0065 0.0837 -0.0945 0.0032
8.7008 1.1087 9.8277 0.9725 -0.2329 -0.0089
-1.9901 1.0112 -2.0126 -0.1868 0.1281 0.0024
-2.0026 0.0027 0.9904 -0.0615 0.0422 0.1567
-0.9973 -0.9960 -1.0058 -0.1223 -0.0271 0.0144
